data_4115875
loop_
_publ_author_name
'Md. Munkir Hossain'
'Yong-Shou Lin'
'Hiroyasu Sugiyama'
'Kazuko Matsumoto'

_publ_section_title
;
 Allylic C-H Bond Activation on a Sulfur Center of a Disulfide-Bridged
 Diruthenium Complex with Concomitant Formation of C-S Bonds
;
_journal_name_full 'Journal of the American Chemical Society'
_journal_page_first 172
_journal_page_last 173
_journal_paper_doi 10.1021/ja993402j
_journal_volume 122
_journal_year 2000
_chemical_formula_sum 'C34 H69 Ag F24 N8 O12 P8 Ru2 S2'
_chemical_formula_weight 1859.85
_space_group_IT_number 2
_symmetry_cell_setting triclinic
_symmetry_Int_Tables_number 2
_symmetry_space_group_name_Hall '-P 1'
_symmetry_space_group_name_H-M 'P -1'
_cell_angle_alpha 99.99(2)
_cell_angle_beta 93.68(2)
_cell_angle_gamma 104.92(2)
_cell_formula_units_Z 4
_cell_length_a 19.430(6)
_cell_length_b 22.858(7)
_cell_length_c 16.741(4)
_cell_measurement_reflns_used 24
_cell_measurement_temperature 173.2
_cell_measurement_theta_max 12.1
_cell_measurement_theta_min 10.3
_cell_volume 7029(4)
_computing_cell_refinement 'MSC/AFC Diffractometer Control'
_computing_data_collection 'MSC/AFC Diffractometer Control'
_computing_data_reduction 'teXsan Ver. 1.10'
_computing_publication_material 'teXsan Ver. 1.10'
_computing_structure_refinement 'teXsan Ver. 1.10'
_computing_structure_solution directMethod
_diffrn_measured_fraction_theta_full 0.7655
_diffrn_measured_fraction_theta_max 0.7655
_diffrn_measurement_device_type 'Rigaku AFC7R'
_diffrn_measurement_method \w
_diffrn_radiation_type 'Mo K\a'
_diffrn_radiation_wavelength 0.7107
_diffrn_reflns_av_R_equivalents 0.030
_diffrn_reflns_limit_h_max 23
_diffrn_reflns_limit_h_min 0
_diffrn_reflns_limit_k_max 26
_diffrn_reflns_limit_k_min -27
_diffrn_reflns_limit_l_max 19
_diffrn_reflns_limit_l_min -19
_diffrn_reflns_number 25676
_diffrn_reflns_theta_full 27.44
_diffrn_reflns_theta_max 27.44
_diffrn_standards_decay_% 9.32
_diffrn_standards_interval_count 150
_diffrn_standards_number 3
_exptl_absorpt_coefficient_mu 1.058
_exptl_absorpt_correction_T_max 1.000
_exptl_absorpt_correction_T_min 0.939
_exptl_absorpt_correction_type psi-scan
_exptl_absorpt_process_details '(North, Phillips & Mathews, 1968)'
_exptl_crystal_colour HABIT
_exptl_crystal_density_diffrn 1.757
_exptl_crystal_description XDIM
_exptl_crystal_size_max 0.400
_exptl_crystal_size_mid 0.200
_exptl_crystal_size_min 0.200
_refine_diff_density_max 3.46
_refine_diff_density_min -1.22
_refine_ls_extinction_method none
_refine_ls_goodness_of_fit_ref 1.686
_refine_ls_number_parameters 1359
_refine_ls_number_reflns 13464
_refine_ls_R_factor_gt 0.0821
_refine_ls_shift/su_max 0.0080
_refine_ls_structure_factor_coef F
_refine_ls_weighting_details 'w = 1/[\s^2^(Fo) + 0.00133|Fo|^2^]'
_refine_ls_weighting_scheme calc
_refine_ls_wR_factor_ref 0.1040
_reflns_number_gt 12841
_reflns_number_total 8203
_reflns_threshold_expression F^2^>2.0\s(F^2^)
_cod_data_source_file ja993402j_2.cif
_cod_data_source_block master_file_afc7*.xtl
_cod_original_cell_volume 7029(3)
_cod_original_sg_symbol_H-M 'P -1 '
_cod_original_formula_sum 'C34 H69 Ag F24 N8 O12 P8 S2 Ru2 '
_cod_database_code 4115875

loop_
_symmetry_equiv_pos_as_xyz
x,y,z
-x,-y,-z

loop_
_atom_site_label
_atom_site_type_symbol
_atom_site_fract_x
_atom_site_fract_y
_atom_site_fract_z
_atom_site_U_iso_or_equiv
_atom_site_adp_type
_atom_site_occupancy
_atom_site_calc_flag
Ag(1) Ag 0.66578(8) -0.38682(6) 1.25787(9) 0.0502(5) Uani 1.00 d
Ag(2) Ag 0.88534(8) -1.06767(7) 1.77307(9) 0.0527(5) Uani 1.00 d
Ru(1) Ru 0.82434(7) -0.43778(5) 1.14563(7) 0.0261(3) Uani 1.00 d
Ru(2) Ru 0.68390(6) -0.60579(5) 1.32034(7) 0.0248(3) Uani 1.00 d
Ru(3) Ru 0.70344(7) -1.06111(5) 1.86687(7) 0.0257(3) Uani 1.00 d
Ru(4) Ru 0.79795(6) -0.89810(5) 1.65952(7) 0.0223(3) Uani 1.00 d
S(1) S 0.7226(2) -0.4707(2) 1.2171(2) 0.027(1) Uani 1.00 d
S(2) S 0.7493(2) -0.5015(2) 1.3237(2) 0.0228(9) Uani 1.00 d
S(3) S 0.7970(2) -1.0101(2) 1.7952(2) 0.028(1) Uani 1.00 d
S(4) S 0.7559(2) -1.0003(2) 1.6802(2) 0.0216(9) Uani 1.00 d
P(1) P 0.8454(2) -0.3372(2) 1.1958(2) 0.032(1) Uani 1.00 d
P(2) P 0.7471(3) -0.4307(2) 1.0434(2) 0.042(1) Uani 1.00 d
P(3) P 0.7643(2) -0.6419(2) 1.2518(2) 0.027(1) Uani 1.00 d
P(4) P 0.7502(2) -0.6035(2) 1.4372(2) 0.032(1) Uani 1.00 d
P(5) P 0.7836(2) -1.0616(2) 1.9698(2) 0.030(1) Uani 1.00 d
P(6) P 0.7059(3) -1.1580(2) 1.8159(3) 0.043(1) Uani 1.00 d
P(7) P 0.7196(2) -0.8654(2) 1.7371(2) 0.026(1) Uani 1.00 d
P(8) P 0.7150(2) -0.9227(2) 1.5488(2) 0.031(1) Uani 1.00 d
P(9) P 0.5165(3) -1.2257(2) 1.4744(4) 0.060(2) Uani 1.00 d
P(10) P 0.3765(2) -1.0603(2) 1.8049(3) 0.042(1) Uani 1.00 d
P(11) P 0.9480(3) -0.7604(2) 2.0512(3) 0.051(2) Uani 1.00 d
P(12) P 0.1249(3) -0.9349(2) 1.6877(3) 0.047(1) Uani 1.00 d
P(13) P 1.1228(3) -0.4453(2) 1.1981(3) 0.050(2) Uani 1.00 d
P(14) P 0.5291(3) -0.7399(2) 0.9346(3) 0.052(2) Uani 1.00 d
P(15) P 0.0096(3) -0.2524(3) 1.5662(4) 0.069(2) Uani 1.00 d
P(16) P 0.6233(3) -0.4281(3) 1.7108(4) 0.070(2) Uani 1.00 d
F(1) F 0.5451(10) -1.1616(7) 1.448(1) 0.150(8) Uani 1.00 d
F(2) F 0.4578(7) -1.1983(5) 1.5213(9) 0.093(5) Uani 1.00 d
F(3) F 0.5702(7) -1.1988(9) 1.5541(10) 0.137(7) Uani 1.00 d
F(4) F 0.4903(9) -1.2828(7) 1.513(1) 0.147(8) Uani 1.00 d
F(5) F 0.5723(9) -1.2531(8) 1.4316(10) 0.143(8) Uani 1.00 d
F(6) F 0.460(1) -1.2484(10) 1.404(1) 0.200(10) Uani 1.00 d
F(7) F 0.3904(7) -0.9934(5) 1.7887(7) 0.084(5) Uani 1.00 d
F(8) F 0.3796(6) -1.0853(5) 1.7096(6) 0.063(4) Uani 1.00 d
F(9) F 0.4614(5) -1.0502(5) 1.8205(6) 0.066(4) Uani 1.00 d
F(10) F 0.3663(7) -1.1280(5) 1.8225(7) 0.079(4) Uani 1.00 d
F(11) F 0.3758(5) -1.0347(4) 1.9002(6) 0.055(3) Uani 1.00 d
F(12) F 0.2935(6) -1.0704(7) 1.7909(8) 0.103(5) Uani 1.00 d
F(13) F 0.8861(6) -0.7259(5) 2.0445(6) 0.064(4) Uani 1.00 d
F(14) F 0.9851(7) -0.7283(5) 1.9824(8) 0.092(5) Uani 1.00 d
F(15) F 0.9910(7) -0.7050(6) 2.1198(8) 0.103(5) Uani 1.00 d
F(16) F 1.0045(8) -0.7972(7) 2.0561(8) 0.105(6) Uani 1.00 d
F(17) F 0.9038(9) -0.7945(6) 2.1135(8) 0.111(6) Uani 1.00 d
F(18) F 0.9024(7) -0.8156(5) 1.9793(7) 0.079(4) Uani 1.00 d
F(19) F 0.1241(7) -0.9250(7) 1.7831(7) 0.098(5) Uani 1.00 d
F(20) F 0.166(1) -0.9837(8) 1.6890(9) 0.154(8) Uani 1.00 d
F(21) F 0.0501(8) -0.9821(7) 1.6762(8) 0.117(5) Uani 1.00 d
F(22) F 0.1248(6) -0.9454(5) 1.5902(6) 0.073(4) Uani 1.00 d
F(23) F 0.0826(9) -0.8843(6) 1.6868(9) 0.116(6) Uani 1.00 d
F(24) F 0.1989(9) -0.8865(10) 1.697(1) 0.164(8) Uani 1.00 d
F(25) F 1.2016(9) -0.409(1) 1.219(1) 0.174(9) Uani 1.00 d
F(26) F 1.1116(7) -0.4295(6) 1.2930(6) 0.083(4) Uani 1.00 d
F(27) F 1.139(2) -0.5029(8) 1.2115(10) 0.21(1) Uani 1.00 d
F(28) F 1.0413(8) -0.4749(10) 1.1789(10) 0.161(8) Uani 1.00 d
F(29) F 1.1314(7) -0.4626(5) 1.1049(6) 0.076(4) Uani 1.00 d
F(30) F 1.108(1) -0.3835(8) 1.1847(9) 0.162(9) Uani 1.00 d
F(31) F 0.5860(7) -0.6773(5) 0.968(1) 0.109(5) Uani 1.00 d
F(32) F 0.5911(7) -0.7743(5) 0.9355(7) 0.080(4) Uani 1.00 d
F(33) F 0.5220(7) -0.7477(7) 1.0274(7) 0.105(5) Uani 1.00 d
F(34) F 0.4695(9) -0.8042(5) 0.9075(9) 0.124(6) Uani 1.00 d
F(35) F 0.4682(7) -0.7058(6) 0.9365(10) 0.111(6) Uani 1.00 d
F(36) F 0.5347(9) -0.7360(8) 0.8418(8) 0.126(7) Uani 1.00 d
F(37) F 0.013(1) -0.2282(7) 1.4824(8) 0.128(7) Uani 1.00 d
F(38) F -0.0704(9) -0.261(1) 1.562(1) 0.21(1) Uani 1.00 d
F(39) F -0.0037(9) -0.3178(6) 1.515(1) 0.132(7) Uani 1.00 d
F(40) F 0.0123(8) -0.2747(7) 1.6507(9) 0.106(6) Uani 1.00 d
F(41) F 0.0896(7) -0.2458(9) 1.568(1) 0.141(7) Uani 1.00 d
F(42) F 0.027(1) -0.1842(7) 1.613(1) 0.199(10) Uani 1.00 d
F(43) F 0.590(1) -0.3855(7) 1.682(2) 0.30(1) Uani 1.00 d
F(44) F 0.632(1) -0.461(1) 1.616(1) 0.171(9) Uani 1.00 d
F(45) F 0.546(1) -0.4757(8) 1.681(1) 0.159(8) Uani 1.00 d
F(46) F 0.611(1) -0.420(2) 1.796(1) 0.33(2) Uani 1.00 d
F(47) F 0.665(2) -0.471(1) 1.731(1) 0.26(2) Uani 1.00 d
F(48) F 0.691(1) -0.3814(10) 1.731(2) 0.30(2) Uani 1.00 d
O(1) O 0.9181(6) -0.2921(5) 1.1768(7) 0.049(4) Uani 1.00 d
O(2) O 0.8486(7) -0.3233(5) 1.2926(6) 0.053(4) Uani 1.00 d
O(3) O 0.7897(6) -0.3051(5) 1.1646(8) 0.053(4) Uani 1.00 d
O(4) O 0.7685(7) -0.3804(7) 0.9920(8) 0.070(5) Uani 1.00 d
O(5) O 0.723(1) -0.4937(7) 0.9788(8) 0.112(6) Uani 1.00 d
O(6) O 0.6766(6) -0.4171(6) 1.0729(7) 0.049(4) Uani 1.00 d
O(7) O 0.7797(5) -0.6969(5) 1.2890(6) 0.039(3) Uani 1.00 d
O(8) O 0.8385(5) -0.5934(4) 1.2501(6) 0.030(3) Uani 1.00 d
O(9) O 0.7446(5) -0.6708(4) 1.1564(6) 0.032(3) Uani 1.00 d
O(10) O 0.8339(6) -0.5742(5) 1.4368(6) 0.041(3) Uani 1.00 d
O(11) O 0.7510(5) -0.6651(5) 1.4688(7) 0.045(3) Uani 1.00 d
O(12) O 0.7248(7) -0.5628(6) 1.5082(7) 0.056(4) Uani 1.00 d
O(13) O 0.8432(6) -1.0927(5) 1.9392(6) 0.041(3) Uani 1.00 d
O(14) O 0.8273(6) -0.9975(5) 2.0275(7) 0.048(4) Uani 1.00 d
O(15) O 0.7552(6) -1.0988(5) 2.0379(6) 0.042(3) Uani 1.00 d
O(16) O 0.7014(6) -1.2052(5) 1.8747(7) 0.048(4) Uani 1.00 d
O(17) O 0.7782(6) -1.1648(5) 1.7777(7) 0.049(4) Uani 1.00 d
O(18) O 0.6438(7) -1.1889(5) 1.7440(7) 0.053(4) Uani 1.00 d
O(19) O 0.6524(5) -0.9170(4) 1.7520(6) 0.034(3) Uani 1.00 d
O(20) O 0.7483(5) -0.8289(4) 1.8289(5) 0.033(3) Uani 1.00 d
O(21) O 0.6891(6) -0.8186(5) 1.6960(6) 0.037(3) Uani 1.00 d
O(22) O 0.7222(7) -0.9825(6) 1.4908(6) 0.058(4) Uani 1.00 d
O(23) O 0.6346(5) -0.9370(5) 1.5656(6) 0.038(3) Uani 1.00 d
O(24) O 0.7180(6) -0.8731(5) 1.4938(7) 0.050(4) Uani 1.00 d
N(1) N 0.6593(10) -0.2903(7) 1.264(1) 0.074(7) Uani 1.00 d
N(2) N 0.532(1) -0.4194(9) 1.204(1) 0.097(8) Uani 1.00 d
N(3) N 0.9079(6) -0.4226(5) 1.0757(7) 0.031(4) Uani 1.00 d
N(4) N 0.8937(6) -0.4450(5) 1.2421(7) 0.029(3) Uani 1.00 d
N(5) N 0.8072(7) -0.5325(5) 1.0928(7) 0.035(4) Uani 1.00 d
N(6) N 0.6169(7) -0.6044(5) 1.2156(7) 0.034(4) Uani 1.00 d
N(7) N 0.6233(7) -0.6944(5) 1.3123(8) 0.037(4) Uani 1.00 d
N(8) N 0.6024(6) -0.5829(5) 1.3900(7) 0.031(4) Uani 1.00 d
N(9) N 0.9890(9) -1.0832(8) 1.8019(9) 0.064(6) Uani 1.00 d
N(10) N 0.7023(6) -0.9695(5) 1.9217(7) 0.029(4) Uani 1.00 d
N(11) N 0.6174(6) -1.0869(5) 1.9322(7) 0.030(4) Uani 1.00 d
N(12) N 0.6238(6) -1.0614(5) 1.7729(8) 0.032(4) Uani 1.00 d
N(13) N 0.8824(7) -0.8767(5) 1.7548(7) 0.034(4) Uani 1.00 d
N(14) N 0.8331(7) -0.8116(6) 1.6395(7) 0.035(4) Uani 1.00 d
N(15) N 0.8766(7) -0.9175(5) 1.5858(7) 0.031(4) Uani 1.00 d
N(16) N 0.937(1) -0.4452(10) 1.598(1) 0.102(8) Uani 1.00 d
C(1) C 0.7184(8) -0.4540(6) 1.4080(9) 0.028(4) Uani 1.00 d
C(2) C 0.7801(9) -0.3963(7) 1.4415(9) 0.043(5) Uani 1.00 d
C(3) C 0.752(1) -0.3531(8) 1.507(1) 0.060(6) Uani 1.00 d
C(4) C 0.692(1) -0.3306(8) 1.468(1) 0.075(7) Uani 1.00 d
C(5) C 0.634(1) -0.3853(7) 1.410(1) 0.056(6) Uani 1.00 d
C(6) C 0.6468(9) -0.4412(6) 1.3821(10) 0.039(5) Uani 1.00 d
C(7) C 0.987(1) -0.2979(9) 1.208(1) 0.057(5) Uiso 1.00 d
C(8) C 0.861(1) -0.2601(9) 1.339(1) 0.060(5) Uiso 1.00 d
C(9) C 0.802(1) -0.246(1) 1.140(1) 0.075(6) Uiso 1.00 d
C(10) C 0.821(2) -0.380(1) 0.930(2) 0.111(9) Uiso 1.00 d
C(11) C 0.669(2) -0.508(1) 0.910(2) 0.14(1) Uiso 1.00 d
C(12) C 0.631(1) -0.386(1) 1.035(1) 0.075(6) Uiso 1.00 d
C(13) C 0.8138(10) -0.7425(8) 1.251(1) 0.053(5) Uiso 1.00 d
C(14) C 0.9014(9) -0.6052(8) 1.215(1) 0.046(4) Uiso 1.00 d
C(15) C 0.6786(9) -0.7228(8) 1.128(1) 0.046(4) Uiso 1.00 d
C(16) C 0.8905(10) -0.5969(8) 1.468(1) 0.055(5) Uiso 1.00 d
C(17) C 0.686(1) -0.7056(10) 1.489(1) 0.074(6) Uiso 1.00 d
C(18) C 0.760(1) -0.550(1) 1.596(1) 0.082(7) Uiso 1.00 d
C(19) C 0.6476(10) -0.2445(9) 1.270(1) 0.051(5) Uiso 1.00 d
C(20) C 0.630(1) -0.1830(9) 1.275(1) 0.066(6) Uiso 1.00 d
C(21) C 0.9540(9) -0.4202(7) 1.0353(10) 0.037(4) Uiso 1.00 d
C(22) C 1.0153(9) -0.4171(8) 0.986(1) 0.049(5) Uiso 1.00 d
C(23) C 0.9234(8) -0.4498(7) 1.3010(9) 0.031(3) Uiso 1.00 d
C(24) C 0.9561(9) -0.4571(8) 1.379(1) 0.050(5) Uiso 1.00 d
C(25) C 0.7927(9) -0.5780(8) 1.048(1) 0.042(4) Uiso 1.00 d
C(26) C 0.7750(9) -0.6377(7) 0.9888(10) 0.042(4) Uiso 1.00 d
C(27) C 0.5816(9) -0.5920(7) 1.1692(10) 0.037(4) Uiso 1.00 d
C(28) C 0.539(1) -0.5740(9) 1.106(1) 0.065(6) Uiso 1.00 d
C(29) C 0.5856(9) -0.7415(8) 1.299(1) 0.043(4) Uiso 1.00 d
C(30) C 0.529(1) -0.8051(9) 1.279(1) 0.065(6) Uiso 1.00 d
C(31) C 0.5605(9) -0.5800(7) 1.4324(9) 0.035(4) Uiso 1.00 d
C(32) C 0.5065(9) -0.5803(8) 1.492(1) 0.047(4) Uiso 1.00 d
C(33) C 0.485(1) -0.403(1) 1.231(1) 0.075(6) Uiso 1.00 d
C(34) C 0.427(1) -0.382(1) 1.262(2) 0.098(8) Uiso 1.00 d
C(35) C 0.7902(7) -1.0497(6) 1.6029(8) 0.027(4) Uani 1.00 d
C(36) C 0.7329(8) -1.1132(7) 1.583(1) 0.039(5) Uani 1.00 d
C(37) C 0.762(1) -1.1589(8) 1.525(1) 0.057(6) Uani 1.00 d
C(38) C 0.826(1) -1.1700(8) 1.566(1) 0.056(6) Uani 1.00 d
C(39) C 0.8804(9) -1.1095(8) 1.6110(9) 0.044(5) Uani 1.00 d
C(40) C 0.8629(9) -1.0568(8) 1.6243(9) 0.040(5) Uani 1.00 d
C(41) C 0.896(1) -1.1048(10) 1.999(1) 0.069(6) Uiso 1.00 d
C(42) C 0.880(1) -0.9518(9) 1.994(1) 0.060(5) Uiso 1.00 d
C(43) C 0.7195(10) -1.0718(8) 2.106(1) 0.053(5) Uiso 1.00 d
C(44) C 0.640(1) -1.2274(10) 1.917(1) 0.070(6) Uiso 1.00 d
C(45) C 0.815(1) -1.2151(10) 1.786(1) 0.073(6) Uiso 1.00 d
C(46) C 0.637(1) -1.2532(10) 1.695(1) 0.071(6) Uiso 1.00 d
C(47) C 0.5944(9) -0.9070(8) 1.794(1) 0.048(4) Uiso 1.00 d
C(48) C 0.8068(9) -0.7707(8) 1.844(1) 0.045(4) Uiso 1.00 d
C(49) C 0.651(1) -0.7755(9) 1.734(1) 0.059(5) Uiso 1.00 d
C(50) C 0.672(1) -1.0136(9) 1.415(1) 0.063(5) Uiso 1.00 d
C(51) C 0.581(1) -0.911(1) 1.535(1) 0.078(7) Uiso 1.00 d
C(52) C 0.774(1) -0.8570(10) 1.442(1) 0.073(6) Uiso 1.00 d
C(53) C 1.044(1) -1.0916(9) 1.794(1) 0.055(5) Uiso 1.00 d
C(54) C 1.113(1) -1.1013(9) 1.778(1) 0.065(6) Uiso 1.00 d
C(55) C 0.7107(8) -0.9220(7) 1.9591(9) 0.034(4) Uiso 1.00 d
C(56) C 0.7198(9) -0.8596(8) 2.008(1) 0.046(4) Uiso 1.00 d
C(57) C 0.5675(8) -1.0904(7) 1.9634(9) 0.029(3) Uiso 1.00 d
C(58) C 0.5016(9) -1.0923(8) 2.006(1) 0.047(4) Uiso 1.00 d
C(59) C 0.5884(8) -1.0589(7) 1.7173(9) 0.030(3) Uiso 1.00 d
C(60) C 0.5447(8) -1.0539(7) 1.6482(9) 0.037(4) Uiso 1.00 d
C(61) C 0.9332(9) -0.8712(7) 1.7990(10) 0.038(4) Uiso 1.00 d
C(62) C 0.9981(10) -0.8628(8) 1.853(1) 0.054(5) Uiso 1.00 d
C(63) C 0.8517(10) -0.7626(9) 1.628(1) 0.052(5) Uiso 1.00 d
C(64) C 0.875(1) -0.698(1) 1.612(1) 0.076(6) Uiso 1.00 d
C(65) C 0.9242(8) -0.9174(6) 1.5476(9) 0.026(3) Uiso 1.00 d
C(66) C 0.9850(8) -0.9171(7) 1.5017(9) 0.036(4) Uiso 1.00 d
C(67) C 0.913(1) -0.412(1) 1.645(1) 0.077(7) Uiso 1.00 d
C(68) C 0.884(2) -0.373(1) 1.708(2) 0.109(9) Uiso 1.00 d

loop_
_atom_site_aniso_label
_atom_site_aniso_U_11
_atom_site_aniso_U_22
_atom_site_aniso_U_33
_atom_site_aniso_U_12
_atom_site_aniso_U_13
_atom_site_aniso_U_23
Ag(1) 0.0580(9) 0.0403(8) 0.0656(10) 0.0280(7) 0.0225(7) 0.0179(7)
Ag(2) 0.0553(9) 0.073(1) 0.0501(9) 0.0409(8) 0.0176(7) 0.0262(7)
Ru(1) 0.0339(7) 0.0231(7) 0.0213(6) 0.0075(5) 0.0049(5) 0.0045(5)
Ru(2) 0.0250(7) 0.0207(6) 0.0302(7) 0.0074(5) 0.0063(5) 0.0055(5)
Ru(3) 0.0349(7) 0.0210(6) 0.0232(6) 0.0088(5) 0.0052(5) 0.0066(5)
Ru(4) 0.0263(7) 0.0219(6) 0.0202(6) 0.0077(5) 0.0040(5) 0.0060(5)
S(1) 0.033(2) 0.025(2) 0.025(2) 0.011(2) 0.006(2) 0.007(2)
S(2) 0.021(2) 0.020(2) 0.024(2) 0.002(1) -0.001(1) 0.003(1)
S(3) 0.031(2) 0.036(2) 0.025(2) 0.017(2) 0.007(2) 0.010(2)
S(4) 0.022(2) 0.024(2) 0.020(2) 0.008(2) 0.004(1) 0.005(1)
P(1) 0.039(2) 0.023(2) 0.032(2) 0.005(2) 0.006(2) 0.007(2)
P(2) 0.058(3) 0.048(3) 0.024(2) 0.021(2) -0.002(2) 0.006(2)
P(3) 0.031(2) 0.023(2) 0.028(2) 0.012(2) 0.004(2) 0.001(2)
P(4) 0.034(2) 0.040(2) 0.028(2) 0.018(2) 0.004(2) 0.012(2)
P(5) 0.036(2) 0.032(2) 0.028(2) 0.014(2) 0.006(2) 0.012(2)
P(6) 0.070(3) 0.023(2) 0.037(3) 0.015(2) 0.002(2) 0.010(2)
P(7) 0.033(2) 0.024(2) 0.025(2) 0.015(2) 0.005(2) 0.007(2)
P(8) 0.042(3) 0.030(2) 0.024(2) 0.014(2) 0.002(2) 0.008(2)
P(9) 0.053(3) 0.046(3) 0.086(4) 0.025(3) -0.001(3) 0.014(3)
P(10) 0.039(3) 0.047(3) 0.041(3) 0.014(2) 0.008(2) 0.009(2)
P(11) 0.074(4) 0.035(3) 0.051(3) 0.024(3) 0.017(3) 0.010(2)
P(12) 0.047(3) 0.049(3) 0.045(3) 0.015(2) -0.002(2) 0.010(2)
P(13) 0.053(3) 0.060(3) 0.043(3) 0.023(3) 0.009(2) 0.017(2)
P(14) 0.065(4) 0.047(3) 0.046(3) 0.023(3) 0.007(3) 0.003(2)
P(15) 0.068(4) 0.059(4) 0.085(4) 0.027(3) -0.004(3) 0.019(3)
P(16) 0.063(4) 0.051(3) 0.100(5) 0.015(3) 0.001(3) 0.033(3)
F(1) 0.17(2) 0.09(1) 0.25(2) 0.07(1) 0.13(2) 0.10(1)
F(2) 0.086(9) 0.070(8) 0.15(1) 0.045(7) 0.044(9) 0.039(8)
F(3) 0.055(9) 0.22(2) 0.12(1) 0.02(1) -0.014(9) 0.03(1)
F(4) 0.13(1) 0.08(1) 0.28(2) 0.07(1) 0.07(1) 0.10(1)
F(5) 0.18(2) 0.19(2) 0.13(1) 0.16(2) 0.07(1) 0.05(1)
F(6) 0.21(2) 0.23(2) 0.14(2) 0.13(2) -0.12(2) -0.09(1)
F(7) 0.14(1) 0.056(7) 0.071(8) 0.046(8) 0.015(8) 0.024(6)
F(8) 0.072(8) 0.087(8) 0.033(6) 0.032(6) 0.011(5) 0.002(5)
F(9) 0.041(6) 0.097(9) 0.057(7) 0.014(6) 0.009(5) 0.015(6)
F(10) 0.106(10) 0.038(6) 0.103(9) 0.025(6) 0.052(8) 0.023(6)
F(11) 0.070(7) 0.049(6) 0.044(6) 0.016(5) 0.016(5) 0.003(5)
F(12) 0.045(7) 0.15(1) 0.10(1) 0.046(8) 0.002(7) -0.017(9)
F(13) 0.073(8) 0.060(7) 0.064(7) 0.039(6) 0.003(6) -0.002(5)
F(14) 0.12(1) 0.066(8) 0.091(9) 0.022(8) 0.056(8) 0.024(7)
F(15) 0.10(1) 0.10(1) 0.093(10) 0.053(8) -0.044(8) -0.052(8)
F(16) 0.11(1) 0.11(1) 0.11(1) 0.078(10) -0.005(9) 0.000(9)
F(17) 0.18(1) 0.10(1) 0.090(10) 0.06(1) 0.09(1) 0.053(8)
F(18) 0.104(10) 0.053(7) 0.067(8) 0.019(7) 0.010(7) -0.018(6)
F(19) 0.10(1) 0.17(1) 0.040(7) 0.061(10) 0.001(6) -0.002(7)
F(20) 0.25(2) 0.19(2) 0.11(1) 0.20(2) 0.06(1) 0.05(1)
F(21) 0.11(1) 0.11(1) 0.079(9) -0.052(9) 0.022(8) -0.014(8)
F(22) 0.085(9) 0.097(9) 0.045(6) 0.030(7) 0.013(6) 0.019(6)
F(23) 0.18(2) 0.10(1) 0.11(1) 0.10(1) 0.02(1) 0.039(9)
F(24) 0.10(1) 0.21(2) 0.11(1) -0.05(1) 0.00(1) 0.00(1)
F(25) 0.08(1) 0.29(3) 0.11(1) -0.02(1) -0.01(1) 0.04(1)
F(26) 0.13(1) 0.089(9) 0.045(7) 0.048(8) 0.023(7) 0.008(6)
F(27) 0.48(4) 0.16(2) 0.11(1) 0.24(2) 0.14(2) 0.08(1)
F(28) 0.07(1) 0.25(2) 0.11(1) -0.02(1) 0.020(9) -0.04(1)
F(29) 0.110(10) 0.077(8) 0.044(6) 0.028(7) 0.026(6) 0.010(6)
F(30) 0.32(3) 0.15(2) 0.08(1) 0.16(2) 0.03(1) 0.04(1)
F(31) 0.084(10) 0.036(7) 0.19(2) 0.003(6) 0.003(10) -0.001(8)
F(32) 0.099(10) 0.080(9) 0.075(8) 0.059(8) 0.006(7) -0.001(6)
F(33) 0.073(9) 0.17(1) 0.059(8) 0.021(9) 0.013(7) 0.011(9)
F(34) 0.16(1) 0.051(8) 0.13(1) -0.013(8) -0.08(1) 0.028(8)
F(35) 0.081(10) 0.10(1) 0.17(1) 0.048(9) 0.004(9) 0.018(10)
F(36) 0.16(2) 0.18(2) 0.077(10) 0.10(1) 0.059(10) 0.05(1)
F(37) 0.24(2) 0.10(1) 0.079(10) 0.09(1) 0.01(1) 0.045(8)
F(38) 0.09(1) 0.36(3) 0.20(2) 0.15(2) -0.04(1) -0.04(2)
F(39) 0.17(2) 0.049(9) 0.16(2) 0.021(9) 0.01(1) 0.004(9)
F(40) 0.11(1) 0.12(1) 0.10(1) 0.034(9) 0.014(9) 0.062(9)
F(41) 0.058(10) 0.22(2) 0.15(1) 0.02(1) 0.005(9) 0.09(1)
F(42) 0.41(4) 0.06(1) 0.10(1) 0.08(2) -0.04(2) -0.020(9)
F(43) 0.31(3) 0.040(10) 0.47(4) 0.04(1) -0.30(3) -0.03(2)
F(44) 0.14(2) 0.21(2) 0.16(2) 0.06(2) 0.02(1) 0.00(2)
F(45) 0.15(2) 0.14(2) 0.15(2) -0.03(1) 0.02(1) 0.01(1)
F(46) 0.18(2) 0.75(7) 0.06(1) 0.22(3) 0.00(1) -0.07(2)
F(47) 0.44(4) 0.29(3) 0.14(2) 0.29(3) -0.02(2) 0.03(2)
F(48) 0.13(2) 0.11(2) 0.59(6) -0.03(1) -0.14(3) 0.08(2)
O(1) 0.051(8) 0.037(7) 0.056(8) 0.009(6) 0.013(6) 0.008(6)
O(2) 0.10(1) 0.020(6) 0.027(6) -0.003(6) 0.012(6) -0.006(5)
O(3) 0.039(7) 0.030(7) 0.090(10) 0.012(5) 0.003(6) 0.011(6)
O(4) 0.08(1) 0.10(1) 0.060(9) 0.056(9) 0.034(8) 0.055(8)
O(5) 0.17(2) 0.09(1) 0.051(9) 0.06(1) -0.08(1) -0.038(8)
O(6) 0.037(7) 0.074(9) 0.045(7) 0.019(6) 0.005(5) 0.027(6)
O(7) 0.040(7) 0.043(7) 0.041(6) 0.023(5) 0.005(5) 0.013(5)
O(8) 0.018(5) 0.039(6) 0.031(6) 0.010(4) 0.005(4) -0.006(5)
O(9) 0.041(6) 0.023(5) 0.026(5) 0.009(5) -0.008(5) -0.006(4)
O(10) 0.039(7) 0.047(7) 0.039(6) 0.008(5) -0.005(5) 0.024(5)
O(11) 0.027(6) 0.044(7) 0.065(8) -0.005(5) 0.000(5) 0.034(6)
O(12) 0.065(9) 0.076(9) 0.036(7) 0.047(7) -0.010(6) -0.003(6)
O(13) 0.043(7) 0.060(8) 0.036(6) 0.036(6) 0.008(5) 0.017(5)
O(14) 0.050(7) 0.039(7) 0.048(7) 0.007(6) -0.009(6) 0.005(5)
O(15) 0.055(7) 0.041(7) 0.036(6) 0.018(6) 0.004(5) 0.019(5)
O(16) 0.070(9) 0.025(6) 0.057(8) 0.014(6) 0.017(6) 0.025(5)
O(17) 0.067(8) 0.049(7) 0.049(7) 0.037(6) 0.028(6) 0.016(6)
O(18) 0.076(9) 0.031(7) 0.048(7) 0.013(6) 0.001(6) 0.002(5)
O(19) 0.038(6) 0.035(6) 0.036(6) 0.019(5) 0.019(5) 0.009(5)
O(20) 0.041(6) 0.033(6) 0.020(5) 0.005(5) 0.005(5) 0.001(4)
O(21) 0.051(7) 0.039(6) 0.036(6) 0.034(6) 0.004(5) 0.015(5)
O(22) 0.084(10) 0.068(9) 0.029(6) 0.056(8) -0.016(6) -0.014(6)
O(23) 0.022(6) 0.059(7) 0.040(6) 0.021(5) -0.006(5) 0.021(5)
O(24) 0.052(8) 0.061(8) 0.042(7) 0.007(6) 0.012(6) 0.030(6)
N(1) 0.10(1) 0.06(1) 0.10(1) 0.06(1) 0.05(1) 0.036(10)
N(2) 0.08(1) 0.08(1) 0.14(2) 0.02(1) 0.02(1) 0.05(1)
N(3) 0.030(7) 0.018(7) 0.038(8) -0.005(5) -0.009(6) 0.008(6)
N(4) 0.025(7) 0.029(7) 0.024(7) -0.005(5) 0.002(5) 0.000(5)
N(5) 0.053(9) 0.023(7) 0.027(7) 0.006(6) 0.000(6) 0.004(6)
N(6) 0.035(8) 0.031(7) 0.037(8) 0.015(6) 0.001(6) 0.005(6)
N(7) 0.055(9) 0.020(7) 0.044(8) 0.017(6) 0.020(7) 0.011(6)
N(8) 0.023(7) 0.027(7) 0.039(8) 0.005(5) 0.000(6) 0.002(6)
N(9) 0.07(1) 0.09(1) 0.051(10) 0.05(1) 0.015(9) 0.040(9)
N(10) 0.038(8) 0.030(7) 0.024(7) 0.012(6) 0.010(6) 0.009(6)
N(11) 0.031(7) 0.020(7) 0.035(7) 0.005(5) -0.002(6) 0.004(5)
N(12) 0.026(7) 0.027(7) 0.047(8) 0.009(6) 0.019(6) 0.010(6)
N(13) 0.037(8) 0.030(7) 0.036(8) 0.012(6) 0.009(6) 0.003(6)
N(14) 0.046(8) 0.027(7) 0.039(8) 0.015(6) 0.012(6) 0.013(6)
N(15) 0.041(8) 0.023(7) 0.029(7) 0.007(6) 0.000(6) 0.012(5)
N(16) 0.10(2) 0.10(2) 0.11(2) 0.03(1) 0.04(1) 0.03(1)
C(1) 0.038(9) 0.009(7) 0.034(9) 0.004(6) 0.011(7) -0.005(6)
C(2) 0.06(1) 0.027(9) 0.025(9) -0.007(8) 0.006(8) -0.009(7)
C(3) 0.08(1) 0.05(1) 0.03(1) 0.00(1) 0.013(10) -0.025(8)
C(4) 0.12(2) 0.02(1) 0.06(1) 0.00(1) 0.03(1) -0.028(9)
C(5) 0.09(2) 0.03(1) 0.05(1) 0.016(10) 0.05(1) 0.016(8)
C(6) 0.06(1) 0.016(8) 0.05(1) 0.016(8) 0.036(9) 0.015(7)
C(35) 0.025(8) 0.025(8) 0.030(8) 0.009(6) 0.008(6) -0.005(6)
C(36) 0.035(9) 0.026(9) 0.05(1) 0.004(7) 0.010(8) 0.006(8)
C(37) 0.07(1) 0.03(1) 0.05(1) 0.012(9) 0.01(1) -0.027(9)
C(38) 0.08(1) 0.03(1) 0.06(1) 0.022(10) 0.01(1) -0.002(9)
C(39) 0.05(1) 0.07(1) 0.029(9) 0.036(10) 0.022(8) 0.017(8)
C(40) 0.04(1) 0.06(1) 0.025(9) 0.027(9) 0.020(8) 0.017(8)

loop_
_atom_type_symbol
_atom_type_description
_atom_type_scat_dispersion_real
_atom_type_scat_dispersion_imag
_atom_type_scat_source
C C 0.003 0.002
;International Tables for Crystallography
(1992, Vol. C, Tables 4.2.6.8 and 6.1.1.1)
;
H H 0.000 0.000
;International Tables for Crystallography
(1992, Vol. C, Table 6.1.1.2)
;
O O 0.011 0.006
;International Tables for Crystallography
(1992, Vol. C, Tables 4.2.6.8 and 6.1.1.1)
;
N N 0.006 0.003
;International Tables for Crystallography
(1992, Vol. C, Tables 4.2.6.8 and 6.1.1.1)
;
Ru Ru -1.259 0.836
;International Tables for Crystallography
(1992, Vol. C, Tables 4.2.6.8 and 6.1.1.1)
;
S S 0.125 0.123
;International Tables for Crystallography
(1992, Vol. C, Tables 4.2.6.8 and 6.1.1.1)
;
P P 0.102 0.094
;International Tables for Crystallography
(1992, Vol. C, Tables 4.2.6.8 and 6.1.1.1)
;
F F 0.017 0.010
;International Tables for Crystallography
(1992, Vol. C, Tables 4.2.6.8 and 6.1.1.1)
;
Ag Ag -0.897 1.101
;International Tables for Crystallography
(1992, Vol. C, Tables 4.2.6.8 and 6.1.1.1)
;

loop_
_geom_angle_atom_site_label_1
_geom_angle_atom_site_label_2
_geom_angle_atom_site_label_3
_geom_angle
_geom_angle_site_symmetry_1
_geom_angle_site_symmetry_2
_geom_angle_site_symmetry_3
_geom_angle_publ_flag
S(1) Ag(1) N(1) 151.7(4) 1_555 1_555 1_555 yes
S(1) Ag(1) N(2) 111.7(5) 1_555 1_555 1_555 yes
S(1) Ag(1) C(5) 109.3(4) 1_555 1_555 1_555 yes
S(1) Ag(1) C(6) 80.0(3) 1_555 1_555 1_555 yes
N(1) Ag(1) N(2) 85.8(7) 1_555 1_555 1_555 yes
N(1) Ag(1) C(5) 91.9(5) 1_555 1_555 1_555 yes
N(1) Ag(1) C(6) 122.2(5) 1_555 1_555 1_555 yes
N(2) Ag(1) C(5) 90.6(7) 1_555 1_555 1_555 yes
N(2) Ag(1) C(6) 94.2(6) 1_555 1_555 1_555 yes
C(5) Ag(1) C(6) 30.3(5) 1_555 1_555 1_555 yes
S(3) Ag(2) O(17) 84.7(2) 1_555 1_555 1_555 yes
S(3) Ag(2) N(9) 152.3(5) 1_555 1_555 1_555 yes
S(3) Ag(2) C(39) 108.7(4) 1_555 1_555 1_555 yes
S(3) Ag(2) C(40) 83.6(4) 1_555 1_555 1_555 yes
O(17) Ag(2) N(9) 112.1(5) 1_555 1_555 1_555 yes
O(17) Ag(2) C(39) 88.8(4) 1_555 1_555 1_555 yes
O(17) Ag(2) C(40) 100.6(5) 1_555 1_555 1_555 yes
N(9) Ag(2) C(39) 94.0(5) 1_555 1_555 1_555 yes
N(9) Ag(2) C(40) 113.0(5) 1_555 1_555 1_555 yes
C(39) Ag(2) C(40) 28.9(5) 1_555 1_555 1_555 yes
S(1) Ru(1) P(1) 96.2(1) 1_555 1_555 1_555 yes
S(1) Ru(1) P(2) 87.6(2) 1_555 1_555 1_555 yes
S(1) Ru(1) N(3) 171.7(3) 1_555 1_555 1_555 yes
S(1) Ru(1) N(4) 90.9(3) 1_555 1_555 1_555 yes
S(1) Ru(1) N(5) 86.5(4) 1_555 1_555 1_555 yes
P(1) Ru(1) P(2) 90.3(2) 1_555 1_555 1_555 yes
P(1) Ru(1) N(3) 92.0(3) 1_555 1_555 1_555 yes
P(1) Ru(1) N(4) 89.9(3) 1_555 1_555 1_555 yes
P(1) Ru(1) N(5) 177.1(4) 1_555 1_555 1_555 yes
P(2) Ru(1) N(3) 91.3(3) 1_555 1_555 1_555 yes
P(2) Ru(1) N(4) 178.5(3) 1_555 1_555 1_555 yes
P(2) Ru(1) N(5) 88.8(3) 1_555 1_555 1_555 yes
N(3) Ru(1) N(4) 90.2(4) 1_555 1_555 1_555 yes
N(3) Ru(1) N(5) 85.3(5) 1_555 1_555 1_555 yes
N(4) Ru(1) N(5) 91.1(5) 1_555 1_555 1_555 yes
S(2) Ru(2) P(3) 91.8(1) 1_555 1_555 1_555 yes
S(2) Ru(2) P(4) 89.0(1) 1_555 1_555 1_555 yes
S(2) Ru(2) N(6) 90.2(3) 1_555 1_555 1_555 yes
S(2) Ru(2) N(7) 176.5(4) 1_555 1_555 1_555 yes
S(2) Ru(2) N(8) 95.4(3) 1_555 1_555 1_555 yes
P(3) Ru(2) P(4) 88.1(1) 1_555 1_555 1_555 yes
P(3) Ru(2) N(6) 96.1(3) 1_555 1_555 1_555 yes
P(3) Ru(2) N(7) 89.3(4) 1_555 1_555 1_555 yes
P(3) Ru(2) N(8) 172.5(3) 1_555 1_555 1_555 yes
P(4) Ru(2) N(6) 175.7(3) 1_555 1_555 1_555 yes
P(4) Ru(2) N(7) 94.4(4) 1_555 1_555 1_555 yes
P(4) Ru(2) N(8) 89.6(3) 1_555 1_555 1_555 yes
N(6) Ru(2) N(7) 86.4(5) 1_555 1_555 1_555 yes
N(6) Ru(2) N(8) 86.3(5) 1_555 1_555 1_555 yes
N(7) Ru(2) N(8) 83.7(5) 1_555 1_555 1_555 yes
S(3) Ru(3) P(5) 91.5(1) 1_555 1_555 1_555 yes
S(3) Ru(3) P(6) 96.8(2) 1_555 1_555 1_555 yes
S(3) Ru(3) N(10) 84.8(3) 1_555 1_555 1_555 yes
S(3) Ru(3) N(11) 167.5(3) 1_555 1_555 1_555 yes
S(3) Ru(3) N(12) 90.9(3) 1_555 1_555 1_555 yes
P(5) Ru(3) P(6) 87.1(2) 1_555 1_555 1_555 yes
P(5) Ru(3) N(10) 90.3(3) 1_555 1_555 1_555 yes
P(5) Ru(3) N(11) 92.8(3) 1_555 1_555 1_555 yes
P(5) Ru(3) N(12) 177.4(3) 1_555 1_555 1_555 yes
P(6) Ru(3) N(10) 177.0(3) 1_555 1_555 1_555 yes
P(6) Ru(3) N(11) 95.1(3) 1_555 1_555 1_555 yes
P(6) Ru(3) N(12) 93.4(3) 1_555 1_555 1_555 yes
N(10) Ru(3) N(11) 83.5(4) 1_555 1_555 1_555 yes
N(10) Ru(3) N(12) 89.1(4) 1_555 1_555 1_555 yes
N(11) Ru(3) N(12) 84.6(4) 1_555 1_555 1_555 yes
S(4) Ru(4) P(7) 92.4(1) 1_555 1_555 1_555 yes
S(4) Ru(4) P(8) 88.7(1) 1_555 1_555 1_555 yes
S(4) Ru(4) N(13) 92.0(3) 1_555 1_555 1_555 yes
S(4) Ru(4) N(14) 178.8(4) 1_555 1_555 1_555 yes
S(4) Ru(4) N(15) 94.5(3) 1_555 1_555 1_555 yes
P(7) Ru(4) P(8) 89.6(1) 1_555 1_555 1_555 yes
P(7) Ru(4) N(13) 95.8(3) 1_555 1_555 1_555 yes
P(7) Ru(4) N(14) 88.1(4) 1_555 1_555 1_555 yes
P(7) Ru(4) N(15) 173.1(3) 1_555 1_555 1_555 yes
P(8) Ru(4) N(13) 174.5(3) 1_555 1_555 1_555 yes
P(8) Ru(4) N(14) 90.3(4) 1_555 1_555 1_555 yes
P(8) Ru(4) N(15) 91.1(3) 1_555 1_555 1_555 yes
N(13) Ru(4) N(14) 88.9(5) 1_555 1_555 1_555 yes
N(13) Ru(4) N(15) 83.3(4) 1_555 1_555 1_555 yes
N(14) Ru(4) N(15) 85.0(5) 1_555 1_555 1_555 yes
Ag(1) S(1) Ru(1) 111.6(1) 1_555 1_555 1_555 yes
Ag(1) S(1) S(2) 107.5(2) 1_555 1_555 1_555 yes
Ru(1) S(1) S(2) 112.7(2) 1_555 1_555 1_555 yes
Ru(2) S(2) S(1) 112.0(2) 1_555 1_555 1_555 yes
Ru(2) S(2) C(1) 105.9(4) 1_555 1_555 1_555 yes
Ru(2) S(2) C(2) 133.0(4) 1_555 1_555 1_555 yes
Ru(2) S(2) C(6) 99.3(3) 1_555 1_555 1_555 yes
S(1) S(2) C(1) 105.5(5) 1_555 1_555 1_555 yes
S(1) S(2) C(2) 102.8(4) 1_555 1_555 1_555 yes
S(1) S(2) C(6) 81.2(3) 1_555 1_555 1_555 yes
C(1) S(2) C(2) 32.1(5) 1_555 1_555 1_555 yes
C(1) S(2) C(6) 30.3(6) 1_555 1_555 1_555 yes
C(2) S(2) C(6) 55.3(5) 1_555 1_555 1_555 yes
Ag(2) S(3) Ru(3) 111.2(1) 1_555 1_555 1_555 yes
Ag(2) S(3) S(4) 107.6(2) 1_555 1_555 1_555 yes
Ru(3) S(3) S(4) 111.5(2) 1_555 1_555 1_555 yes
Ru(4) S(4) S(3) 111.8(2) 1_555 1_555 1_555 yes
Ru(4) S(4) C(35) 107.0(5) 1_555 1_555 1_555 yes
Ru(4) S(4) C(36) 133.8(4) 1_555 1_555 1_555 yes
Ru(4) S(4) C(40) 103.6(3) 1_555 1_555 1_555 yes
S(3) S(4) C(35) 106.8(5) 1_555 1_555 1_555 yes
S(3) S(4) C(36) 104.9(4) 1_555 1_555 1_555 yes
S(3) S(4) C(40) 83.1(3) 1_555 1_555 1_555 yes
C(35) S(4) C(36) 33.4(5) 1_555 1_555 1_555 yes
C(35) S(4) C(40) 27.9(5) 1_555 1_555 1_555 yes
C(36) S(4) C(40) 53.7(5) 1_555 1_555 1_555 yes
Ru(1) P(1) O(1) 117.4(5) 1_555 1_555 1_555 yes
Ru(1) P(1) O(2) 111.7(4) 1_555 1_555 1_555 yes
Ru(1) P(1) O(3) 116.3(5) 1_555 1_555 1_555 yes
Ru(1) P(1) C(7) 102.4(4) 1_555 1_555 1_555 yes
Ru(1) P(1) C(8) 139.9(4) 1_555 1_555 1_555 yes
Ru(1) P(1) C(9) 132.3(5) 1_555 1_555 1_555 yes
O(1) P(1) O(2) 104.7(6) 1_555 1_555 1_555 yes
O(1) P(1) O(3) 99.7(6) 1_555 1_555 1_555 yes
O(1) P(1) C(7) 28.4(6) 1_555 1_555 1_555 yes
O(1) P(1) C(8) 87.1(6) 1_555 1_555 1_555 yes
O(1) P(1) C(9) 75.7(6) 1_555 1_555 1_555 yes
O(2) P(1) O(3) 105.5(7) 1_555 1_555 1_555 yes
O(2) P(1) C(7) 90.1(6) 1_555 1_555 1_555 yes
O(2) P(1) C(8) 28.1(5) 1_555 1_555 1_555 yes
O(2) P(1) C(9) 107.7(6) 1_555 1_555 1_555 yes
O(3) P(1) C(7) 127.6(6) 1_555 1_555 1_555 yes
O(3) P(1) C(8) 87.4(6) 1_555 1_555 1_555 yes
O(3) P(1) C(9) 24.4(6) 1_555 1_555 1_555 yes
C(7) P(1) C(8) 84.3(6) 1_555 1_555 1_555 yes
C(7) P(1) C(9) 103.3(6) 1_555 1_555 1_555 yes
C(8) P(1) C(9) 82.3(6) 1_555 1_555 1_555 yes
Ru(1) P(2) O(4) 120.9(6) 1_555 1_555 1_555 yes
Ru(1) P(2) O(5) 110.1(6) 1_555 1_555 1_555 yes
Ru(1) P(2) O(6) 113.5(4) 1_555 1_555 1_555 yes
Ru(1) P(2) C(10) 109.7(6) 1_555 1_555 1_555 yes
Ru(1) P(2) C(11) 135.6(7) 1_555 1_555 1_555 yes
Ru(1) P(2) C(12) 135.1(5) 1_555 1_555 1_555 yes
O(4) P(2) O(5) 104.8(9) 1_555 1_555 1_555 yes
O(4) P(2) O(6) 99.6(7) 1_555 1_555 1_555 yes
O(4) P(2) C(10) 27.3(8) 1_555 1_555 1_555 yes
O(4) P(2) C(11) 89.5(9) 1_555 1_555 1_555 yes
O(4) P(2) C(12) 76.2(7) 1_555 1_555 1_555 yes
O(5) P(2) O(6) 106.7(9) 1_555 1_555 1_555 yes
O(5) P(2) C(10) 87.5(10) 1_555 1_555 1_555 yes
O(5) P(2) C(11) 25.8(9) 1_555 1_555 1_555 yes
O(5) P(2) C(12) 103.4(8) 1_555 1_555 1_555 yes
O(6) P(2) C(10) 125.4(7) 1_555 1_555 1_555 yes
O(6) P(2) C(11) 89.4(8) 1_555 1_555 1_555 yes
O(6) P(2) C(12) 25.3(6) 1_555 1_555 1_555 yes
C(10) P(2) C(11) 82.0(9) 1_555 1_555 1_555 yes
C(10) P(2) C(12) 100.6(8) 1_555 1_555 1_555 yes
C(11) P(2) C(12) 79.6(8) 1_555 1_555 1_555 yes
Ru(2) P(3) O(7) 109.1(4) 1_555 1_555 1_555 yes
Ru(2) P(3) O(8) 116.0(4) 1_555 1_555 1_555 yes
Ru(2) P(3) O(9) 119.0(4) 1_555 1_555 1_555 yes
Ru(2) P(3) C(13) 133.5(4) 1_555 1_555 1_555 yes
Ru(2) P(3) C(14) 141.1(4) 1_555 1_555 1_555 yes
Ru(2) P(3) C(15) 100.7(4) 1_555 1_555 1_555 yes
O(7) P(3) O(8) 108.2(6) 1_555 1_555 1_555 yes
O(7) P(3) O(9) 103.3(5) 1_555 1_555 1_555 yes
O(7) P(3) C(13) 25.7(5) 1_555 1_555 1_555 yes
O(7) P(3) C(14) 92.3(5) 1_555 1_555 1_555 yes
O(7) P(3) C(15) 90.1(5) 1_555 1_555 1_555 yes
O(8) P(3) O(9) 99.9(5) 1_555 1_555 1_555 yes
O(8) P(3) C(13) 97.9(5) 1_555 1_555 1_555 yes
O(8) P(3) C(14) 25.1(5) 1_555 1_555 1_555 yes
O(8) P(3) C(15) 128.9(5) 1_555 1_555 1_555 yes
O(9) P(3) C(13) 82.3(5) 1_555 1_555 1_555 yes
O(9) P(3) C(14) 85.1(5) 1_555 1_555 1_555 yes
O(9) P(3) C(15) 29.1(5) 1_555 1_555 1_555 yes
C(13) P(3) C(14) 75.8(5) 1_555 1_555 1_555 yes
C(13) P(3) C(15) 78.4(5) 1_555 1_555 1_555 yes
C(14) P(3) C(15) 111.6(5) 1_555 1_555 1_555 yes
Ru(2) P(4) O(10) 113.6(4) 1_555 1_555 1_555 yes
Ru(2) P(4) O(11) 121.5(5) 1_555 1_555 1_555 yes
Ru(2) P(4) O(12) 107.8(4) 1_555 1_555 1_555 yes
Ru(2) P(4) C(16) 130.8(4) 1_555 1_555 1_555 yes
Ru(2) P(4) C(17) 105.6(5) 1_555 1_555 1_555 yes
Ru(2) P(4) C(18) 136.7(5) 1_555 1_555 1_555 yes
O(10) P(4) O(11) 100.2(5) 1_555 1_555 1_555 yes
O(10) P(4) O(12) 107.6(7) 1_555 1_555 1_555 yes
O(10) P(4) C(16) 25.3(5) 1_555 1_555 1_555 yes
O(10) P(4) C(17) 127.8(6) 1_555 1_555 1_555 yes
O(10) P(4) C(18) 90.3(6) 1_555 1_555 1_555 yes
O(11) P(4) O(12) 105.2(7) 1_555 1_555 1_555 yes
O(11) P(4) C(16) 75.0(5) 1_555 1_555 1_555 yes
O(11) P(4) C(17) 27.8(6) 1_555 1_555 1_555 yes
O(11) P(4) C(18) 86.0(7) 1_555 1_555 1_555 yes
O(12) P(4) C(16) 111.3(6) 1_555 1_555 1_555 yes
O(12) P(4) C(17) 90.9(7) 1_555 1_555 1_555 yes
O(12) P(4) C(18) 29.0(6) 1_555 1_555 1_555 yes
C(16) P(4) C(17) 102.5(6) 1_555 1_555 1_555 yes
C(16) P(4) C(18) 85.6(6) 1_555 1_555 1_555 yes
C(17) P(4) C(18) 83.4(7) 1_555 1_555 1_555 yes
Ru(3) P(5) O(13) 112.5(4) 1_555 1_555 1_555 yes
Ru(3) P(5) O(14) 119.2(4) 1_555 1_555 1_555 yes
Ru(3) P(5) O(15) 117.7(5) 1_555 1_555 1_555 yes
Ru(3) P(5) C(41) 140.9(5) 1_555 1_555 1_555 yes
Ru(3) P(5) C(42) 105.6(4) 1_555 1_555 1_555 yes
Ru(3) P(5) C(43) 110.0(4) 1_555 1_555 1_555 yes
O(13) P(5) O(14) 104.4(6) 1_555 1_555 1_555 yes
O(13) P(5) O(15) 101.6(6) 1_555 1_555 1_555 yes
O(13) P(5) C(41) 28.8(6) 1_555 1_555 1_555 yes
O(13) P(5) C(42) 88.9(6) 1_555 1_555 1_555 yes
O(13) P(5) C(43) 127.1(6) 1_555 1_555 1_555 yes
O(14) P(5) O(15) 98.9(6) 1_555 1_555 1_555 yes
O(14) P(5) C(41) 87.9(6) 1_555 1_555 1_555 yes
O(14) P(5) C(42) 28.6(6) 1_555 1_555 1_555 yes
O(14) P(5) C(43) 80.1(6) 1_555 1_555 1_555 yes
O(15) P(5) C(41) 81.1(6) 1_555 1_555 1_555 yes
O(15) P(5) C(42) 126.2(6) 1_555 1_555 1_555 yes
O(15) P(5) C(43) 28.5(5) 1_555 1_555 1_555 yes
C(41) P(5) C(42) 84.9(6) 1_555 1_555 1_555 yes
C(41) P(5) C(43) 101.5(6) 1_555 1_555 1_555 yes
C(42) P(5) C(43) 108.6(6) 1_555 1_555 1_555 yes
Ru(3) P(6) O(16) 119.2(5) 1_555 1_555 1_555 yes
Ru(3) P(6) O(17) 115.7(5) 1_555 1_555 1_555 yes
Ru(3) P(6) O(18) 110.3(5) 1_555 1_555 1_555 yes
Ru(3) P(6) C(44) 105.7(5) 1_555 1_555 1_555 yes
Ru(3) P(6) C(45) 134.3(5) 1_555 1_555 1_555 yes
Ru(3) P(6) C(46) 139.2(5) 1_555 1_555 1_555 yes
O(16) P(6) O(17) 98.7(6) 1_555 1_555 1_555 yes
O(16) P(6) O(18) 106.5(6) 1_555 1_555 1_555 yes
O(16) P(6) C(44) 26.5(6) 1_555 1_555 1_555 yes
O(16) P(6) C(45) 73.0(6) 1_555 1_555 1_555 yes
O(16) P(6) C(46) 88.4(6) 1_555 1_555 1_555 yes
O(17) P(6) O(18) 105.0(7) 1_555 1_555 1_555 yes
O(17) P(6) C(44) 124.6(6) 1_555 1_555 1_555 yes
O(17) P(6) C(45) 26.4(6) 1_555 1_555 1_555 yes
O(17) P(6) C(46) 85.8(6) 1_555 1_555 1_555 yes
O(18) P(6) C(44) 92.6(6) 1_555 1_555 1_555 yes
O(18) P(6) C(45) 106.7(6) 1_555 1_555 1_555 yes
O(18) P(6) C(46) 29.0(6) 1_555 1_555 1_555 yes
C(44) P(6) C(45) 98.4(6) 1_555 1_555 1_555 yes
C(44) P(6) C(46) 85.7(6) 1_555 1_555 1_555 yes
C(45) P(6) C(46) 79.8(6) 1_555 1_555 1_555 yes
Ru(4) P(7) O(19) 116.4(4) 1_555 1_555 1_555 yes
Ru(4) P(7) O(20) 118.3(4) 1_555 1_555 1_555 yes
Ru(4) P(7) O(21) 109.2(4) 1_555 1_555 1_555 yes
Ru(4) P(7) C(47) 141.5(4) 1_555 1_555 1_555 yes
Ru(4) P(7) C(48) 101.4(4) 1_555 1_555 1_555 yes
Ru(4) P(7) C(49) 133.3(4) 1_555 1_555 1_555 yes
O(19) P(7) O(20) 100.9(5) 1_555 1_555 1_555 yes
O(19) P(7) O(21) 106.6(6) 1_555 1_555 1_555 yes
O(19) P(7) C(47) 25.2(5) 1_555 1_555 1_555 yes
O(19) P(7) C(48) 129.5(5) 1_555 1_555 1_555 yes
O(19) P(7) C(49) 96.4(5) 1_555 1_555 1_555 yes
O(20) P(7) O(21) 104.2(5) 1_555 1_555 1_555 yes
O(20) P(7) C(47) 86.0(5) 1_555 1_555 1_555 yes
O(20) P(7) C(48) 28.9(5) 1_555 1_555 1_555 yes
O(20) P(7) C(49) 83.7(5) 1_555 1_555 1_555 yes
O(21) P(7) C(47) 90.9(6) 1_555 1_555 1_555 yes
O(21) P(7) C(48) 89.7(5) 1_555 1_555 1_555 yes
O(21) P(7) C(49) 25.3(5) 1_555 1_555 1_555 yes
C(47) P(7) C(48) 111.4(5) 1_555 1_555 1_555 yes
C(47) P(7) C(49) 74.6(5) 1_555 1_555 1_555 yes
C(48) P(7) C(49) 78.3(5) 1_555 1_555 1_555 yes
Ru(4) P(8) O(22) 109.3(4) 1_555 1_555 1_555 yes
Ru(4) P(8) O(23) 116.5(4) 1_555 1_555 1_555 yes
Ru(4) P(8) O(24) 117.4(5) 1_555 1_555 1_555 yes
Ru(4) P(8) C(50) 137.0(5) 1_555 1_555 1_555 yes
Ru(4) P(8) C(51) 130.2(5) 1_555 1_555 1_555 yes
Ru(4) P(8) C(52) 106.2(5) 1_555 1_555 1_555 yes
O(22) P(8) O(23) 105.8(7) 1_555 1_555 1_555 yes
O(22) P(8) O(24) 106.0(7) 1_555 1_555 1_555 yes
O(22) P(8) C(50) 27.9(6) 1_555 1_555 1_555 yes
O(22) P(8) C(51) 112.4(7) 1_555 1_555 1_555 yes
O(22) P(8) C(52) 88.4(7) 1_555 1_555 1_555 yes
O(23) P(8) O(24) 100.8(6) 1_555 1_555 1_555 yes
O(23) P(8) C(50) 87.0(6) 1_555 1_555 1_555 yes
O(23) P(8) C(51) 25.4(6) 1_555 1_555 1_555 yes
O(23) P(8) C(52) 126.2(6) 1_555 1_555 1_555 yes
O(24) P(8) C(50) 89.9(6) 1_555 1_555 1_555 yes
O(24) P(8) C(51) 75.4(6) 1_555 1_555 1_555 yes
O(24) P(8) C(52) 27.1(6) 1_555 1_555 1_555 yes
C(50) P(8) C(51) 86.6(6) 1_555 1_555 1_555 yes
C(50) P(8) C(52) 82.9(6) 1_555 1_555 1_555 yes
C(51) P(8) C(52) 101.1(7) 1_555 1_555 1_555 yes
F(1) P(9) F(2) 88.6(7) 1_555 1_555 1_555 yes
F(1) P(9) F(3) 87(1) 1_555 1_555 1_555 yes
F(1) P(9) F(4) 171(1) 1_555 1_555 1_555 yes
F(1) P(9) F(5) 93.0(9) 1_555 1_555 1_555 yes
F(1) P(9) F(6) 92(1) 1_555 1_555 1_555 yes
F(2) P(9) F(3) 88.3(8) 1_555 1_555 1_555 yes
F(2) P(9) F(4) 86.4(8) 1_555 1_555 1_555 yes
F(2) P(9) F(5) 178.1(9) 1_555 1_555 1_555 yes
F(2) P(9) F(6) 85.4(10) 1_555 1_555 1_555 yes
F(3) P(9) F(4) 85(1) 1_555 1_555 1_555 yes
F(3) P(9) F(5) 90.9(9) 1_555 1_555 1_555 yes
F(3) P(9) F(6) 173(1) 1_555 1_555 1_555 yes
F(4) P(9) F(5) 91.8(9) 1_555 1_555 1_555 yes
F(4) P(9) F(6) 94(1) 1_555 1_555 1_555 yes
F(5) P(9) F(6) 95(1) 1_555 1_555 1_555 yes
F(7) P(10) F(8) 89.7(6) 1_555 1_555 1_555 yes
F(7) P(10) F(9) 89.4(7) 1_555 1_555 1_555 yes
F(7) P(10) F(10) 177.3(8) 1_555 1_555 1_555 yes
F(7) P(10) F(11) 89.9(6) 1_555 1_555 1_555 yes
F(7) P(10) F(12) 91.1(8) 1_555 1_555 1_555 yes
F(8) P(10) F(9) 88.9(6) 1_555 1_555 1_555 yes
F(8) P(10) F(10) 90.5(6) 1_555 1_555 1_555 yes
F(8) P(10) F(11) 178.4(6) 1_555 1_555 1_555 yes
F(8) P(10) F(12) 91.7(7) 1_555 1_555 1_555 yes
F(9) P(10) F(10) 88.0(6) 1_555 1_555 1_555 yes
F(9) P(10) F(11) 89.5(6) 1_555 1_555 1_555 yes
F(9) P(10) F(12) 179.2(7) 1_555 1_555 1_555 yes
F(10) P(10) F(11) 89.8(6) 1_555 1_555 1_555 yes
F(10) P(10) F(12) 91.6(8) 1_555 1_555 1_555 yes
F(11) P(10) F(12) 89.8(6) 1_555 1_555 1_555 yes
F(13) P(11) F(14) 89.8(7) 1_555 1_555 1_555 yes
F(13) P(11) F(15) 88.8(6) 1_555 1_555 1_555 yes
F(13) P(11) F(16) 176.8(8) 1_555 1_555 1_555 yes
F(13) P(11) F(17) 86.6(7) 1_555 1_555 1_555 yes
F(13) P(11) F(18) 89.3(6) 1_555 1_555 1_555 yes
F(14) P(11) F(15) 91.6(8) 1_555 1_555 1_555 yes
F(14) P(11) F(16) 91.7(8) 1_555 1_555 1_555 yes
F(14) P(11) F(17) 174.2(9) 1_555 1_555 1_555 yes
F(14) P(11) F(18) 87.4(7) 1_555 1_555 1_555 yes
F(15) P(11) F(16) 93.9(7) 1_555 1_555 1_555 yes
F(15) P(11) F(17) 92.9(9) 1_555 1_555 1_555 yes
F(15) P(11) F(18) 177.9(7) 1_555 1_555 1_555 yes
F(16) P(11) F(17) 91.7(8) 1_555 1_555 1_555 yes
F(16) P(11) F(18) 88.0(7) 1_555 1_555 1_555 yes
F(17) P(11) F(18) 88.0(8) 1_555 1_555 1_555 yes
F(19) P(12) F(20) 91.3(8) 1_555 1_555 1_555 yes
F(19) P(12) F(21) 89.9(7) 1_555 1_555 1_555 yes
F(19) P(12) F(22) 179.4(7) 1_555 1_555 1_555 yes
F(19) P(12) F(23) 88.4(7) 1_555 1_555 1_555 yes
F(19) P(12) F(24) 91.2(8) 1_555 1_555 1_555 yes
F(20) P(12) F(21) 94(1) 1_555 1_555 1_555 yes
F(20) P(12) F(22) 88.8(7) 1_555 1_555 1_555 yes
F(20) P(12) F(23) 179.8(9) 1_555 1_555 1_555 yes
F(20) P(12) F(24) 87(1) 1_555 1_555 1_555 yes
F(21) P(12) F(22) 89.5(7) 1_555 1_555 1_555 yes
F(21) P(12) F(23) 85.8(9) 1_555 1_555 1_555 yes
F(21) P(12) F(24) 178(1) 1_555 1_555 1_555 yes
F(22) P(12) F(23) 91.4(7) 1_555 1_555 1_555 yes
F(22) P(12) F(24) 89.4(8) 1_555 1_555 1_555 yes
F(23) P(12) F(24) 92(1) 1_555 1_555 1_555 yes
F(25) P(13) F(26) 89.7(9) 1_555 1_555 1_555 yes
F(25) P(13) F(27) 91(1) 1_555 1_555 1_555 yes
F(25) P(13) F(28) 173(1) 1_555 1_555 1_555 yes
F(25) P(13) F(29) 92.2(9) 1_555 1_555 1_555 yes
F(25) P(13) F(30) 86(1) 1_555 1_555 1_555 yes
F(26) P(13) F(27) 89.3(7) 1_555 1_555 1_555 yes
F(26) P(13) F(28) 88.5(8) 1_555 1_555 1_555 yes
F(26) P(13) F(29) 178.1(8) 1_555 1_555 1_555 yes
F(26) P(13) F(30) 90.4(7) 1_555 1_555 1_555 yes
F(27) P(13) F(28) 94(1) 1_555 1_555 1_555 yes
F(27) P(13) F(29) 90.1(7) 1_555 1_555 1_555 yes
F(27) P(13) F(30) 178(1) 1_555 1_555 1_555 yes
F(28) P(13) F(29) 89.7(8) 1_555 1_555 1_555 yes
F(28) P(13) F(30) 86(1) 1_555 1_555 1_555 yes
F(29) P(13) F(30) 90.2(7) 1_555 1_555 1_555 yes
F(31) P(14) F(32) 89.5(7) 1_555 1_555 1_555 yes
F(31) P(14) F(33) 88.2(8) 1_555 1_555 1_555 yes
F(31) P(14) F(34) 175.7(9) 1_555 1_555 1_555 yes
F(31) P(14) F(35) 90.1(7) 1_555 1_555 1_555 yes
F(31) P(14) F(36) 94.5(9) 1_555 1_555 1_555 yes
F(32) P(14) F(33) 87.4(7) 1_555 1_555 1_555 yes
F(32) P(14) F(34) 91.1(8) 1_555 1_555 1_555 yes
F(32) P(14) F(35) 178.3(8) 1_555 1_555 1_555 yes
F(32) P(14) F(36) 91.4(7) 1_555 1_555 1_555 yes
F(33) P(14) F(34) 87.6(8) 1_555 1_555 1_555 yes
F(33) P(14) F(35) 90.9(8) 1_555 1_555 1_555 yes
F(33) P(14) F(36) 177.0(9) 1_555 1_555 1_555 yes
F(34) P(14) F(35) 89.2(8) 1_555 1_555 1_555 yes
F(34) P(14) F(36) 89.7(9) 1_555 1_555 1_555 yes
F(35) P(14) F(36) 90.3(8) 1_555 1_555 1_555 yes
F(37) P(15) F(38) 91(1) 1_555 1_555 1_555 yes
F(37) P(15) F(39) 87.0(9) 1_555 1_555 1_555 yes
F(37) P(15) F(40) 175.9(10) 1_555 1_555 1_555 yes
F(37) P(15) F(41) 87.9(10) 1_555 1_555 1_555 yes
F(37) P(15) F(42) 89.3(9) 1_555 1_555 1_555 yes
F(38) P(15) F(39) 89(1) 1_555 1_555 1_555 yes
F(38) P(15) F(40) 92(1) 1_555 1_555 1_555 yes
F(38) P(15) F(41) 177(1) 1_555 1_555 1_555 yes
F(38) P(15) F(42) 92(1) 1_555 1_555 1_555 yes
F(39) P(15) F(40) 93.8(9) 1_555 1_555 1_555 yes
F(39) P(15) F(41) 88(1) 1_555 1_555 1_555 yes
F(39) P(15) F(42) 175(1) 1_555 1_555 1_555 yes
F(40) P(15) F(41) 88.2(8) 1_555 1_555 1_555 yes
F(40) P(15) F(42) 89.6(9) 1_555 1_555 1_555 yes
F(41) P(15) F(42) 88(1) 1_555 1_555 1_555 yes
F(43) P(16) F(44) 92(1) 1_555 1_555 1_555 yes
F(43) P(16) F(45) 83(1) 1_555 1_555 1_555 yes
F(43) P(16) F(46) 102(1) 1_555 1_555 1_555 yes
F(43) P(16) F(47) 171(1) 1_555 1_555 1_555 yes
F(43) P(16) F(48) 91(1) 1_555 1_555 1_555 yes
F(44) P(16) F(45) 76.6(10) 1_555 1_555 1_555 yes
F(44) P(16) F(46) 161(1) 1_555 1_555 1_555 yes
F(44) P(16) F(47) 80(1) 1_555 1_555 1_555 yes
F(44) P(16) F(48) 100(1) 1_555 1_555 1_555 yes
F(45) P(16) F(46) 93(1) 1_555 1_555 1_555 yes
F(45) P(16) F(47) 100(1) 1_555 1_555 1_555 yes
F(45) P(16) F(48) 173(1) 1_555 1_555 1_555 yes
F(46) P(16) F(47) 85(1) 1_555 1_555 1_555 yes
F(46) P(16) F(48) 90(1) 1_555 1_555 1_555 yes
F(47) P(16) F(48) 84(1) 1_555 1_555 1_555 yes
P(9) F(1) F(2) 46.5(5) 1_555 1_555 1_555 yes
P(9) F(1) F(3) 46.0(6) 1_555 1_555 1_555 yes
P(9) F(1) F(5) 42.9(6) 1_555 1_555 1_555 yes
P(9) F(1) F(6) 42.2(7) 1_555 1_555 1_555 yes
F(2) F(1) F(3) 60.4(6) 1_555 1_555 1_555 yes
F(2) F(1) F(5) 89.3(7) 1_555 1_555 1_555 yes
F(2) F(1) F(6) 56.7(8) 1_555 1_555 1_555 yes
F(3) F(1) F(5) 59.8(7) 1_555 1_555 1_555 yes
F(3) F(1) F(6) 88.0(8) 1_555 1_555 1_555 yes
F(5) F(1) F(6) 60.0(8) 1_555 1_555 1_555 yes
P(9) F(2) F(1) 44.9(5) 1_555 1_555 1_555 yes
P(9) F(2) F(3) 44.9(6) 1_555 1_555 1_555 yes
P(9) F(2) F(4) 45.3(5) 1_555 1_555 1_555 yes
P(9) F(2) F(6) 44.6(6) 1_555 1_555 1_555 yes
F(1) F(2) F(3) 58.6(7) 1_555 1_555 1_555 yes
F(1) F(2) F(4) 90.0(7) 1_555 1_555 1_555 yes
F(1) F(2) F(6) 61.0(9) 1_555 1_555 1_555 yes
F(3) F(2) F(4) 57.4(7) 1_555 1_555 1_555 yes
F(3) F(2) F(6) 89.4(8) 1_555 1_555 1_555 yes
F(4) F(2) F(6) 62.5(8) 1_555 1_555 1_555 yes
P(9) F(3) F(1) 46.3(7) 1_555 1_555 1_555 yes
P(9) F(3) F(2) 46.8(5) 1_555 1_555 1_555 yes
P(9) F(3) F(4) 46.9(7) 1_555 1_555 1_555 yes
P(9) F(3) F(5) 44.1(6) 1_555 1_555 1_555 yes
F(1) F(3) F(2) 61.0(7) 1_555 1_555 1_555 yes
F(1) F(3) F(4) 93.1(9) 1_555 1_555 1_555 yes
F(1) F(3) F(5) 62.0(7) 1_555 1_555 1_555 yes
F(2) F(3) F(4) 60.0(6) 1_555 1_555 1_555 yes
F(2) F(3) F(5) 90.9(7) 1_555 1_555 1_555 yes
F(4) F(3) F(5) 61.6(8) 1_555 1_555 1_555 yes
P(9) F(4) F(2) 48.2(5) 1_555 1_555 1_555 yes
P(9) F(4) F(3) 47.8(7) 1_555 1_555 1_555 yes
P(9) F(4) F(5) 44.0(6) 1_555 1_555 1_555 yes
P(9) F(4) F(6) 41.8(7) 1_555 1_555 1_555 yes
F(2) F(4) F(3) 62.6(7) 1_555 1_555 1_555 yes
F(2) F(4) F(5) 92.3(7) 1_555 1_555 1_555 yes
F(2) F(4) F(6) 57.4(7) 1_555 1_555 1_555 yes
F(3) F(4) F(5) 61.6(8) 1_555 1_555 1_555 yes
F(3) F(4) F(6) 89.5(9) 1_555 1_555 1_555 yes
F(5) F(4) F(6) 60.6(8) 1_555 1_555 1_555 yes
P(9) F(5) F(1) 44.1(6) 1_555 1_555 1_555 yes
P(9) F(5) F(3) 45.0(6) 1_555 1_555 1_555 yes
P(9) F(5) F(4) 44.1(6) 1_555 1_555 1_555 yes
P(9) F(5) F(6) 41.3(6) 1_555 1_555 1_555 yes
F(1) F(5) F(3) 58.2(8) 1_555 1_555 1_555 yes
F(1) F(5) F(4) 88.1(7) 1_555 1_555 1_555 yes
F(1) F(5) F(6) 58.7(8) 1_555 1_555 1_555 yes
F(3) F(5) F(4) 56.8(7) 1_555 1_555 1_555 yes
F(3) F(5) F(6) 86.4(7) 1_555 1_555 1_555 yes
F(4) F(5) F(6) 59.8(9) 1_555 1_555 1_555 yes
P(9) F(6) F(1) 45.6(8) 1_555 1_555 1_555 yes
P(9) F(6) F(2) 50.0(6) 1_555 1_555 1_555 yes
P(9) F(6) F(4) 44.0(7) 1_555 1_555 1_555 yes
P(9) F(6) F(5) 43.3(7) 1_555 1_555 1_555 yes
F(1) F(6) F(2) 62.3(7) 1_555 1_555 1_555 yes
F(1) F(6) F(4) 89.4(8) 1_555 1_555 1_555 yes
F(1) F(6) F(5) 61.2(8) 1_555 1_555 1_555 yes
F(2) F(6) F(4) 60.1(7) 1_555 1_555 1_555 yes
F(2) F(6) F(5) 93.3(7) 1_555 1_555 1_555 yes
F(4) F(6) F(5) 59.7(7) 1_555 1_555 1_555 yes
P(10) F(7) F(8) 46.1(4) 1_555 1_555 1_555 yes
P(10) F(7) F(9) 46.2(4) 1_555 1_555 1_555 yes
P(10) F(7) F(11) 45.9(4) 1_555 1_555 1_555 yes
P(10) F(7) F(12) 44.6(5) 1_555 1_555 1_555 yes
F(8) F(7) F(9) 60.7(5) 1_555 1_555 1_555 yes
F(8) F(7) F(11) 91.9(5) 1_555 1_555 1_555 yes
F(8) F(7) F(12) 61.4(5) 1_555 1_555 1_555 yes
F(9) F(7) F(11) 60.9(4) 1_555 1_555 1_555 yes
F(9) F(7) F(12) 90.7(6) 1_555 1_555 1_555 yes
F(11) F(7) F(12) 60.2(5) 1_555 1_555 1_555 yes
P(10) F(8) F(7) 44.3(4) 1_555 1_555 1_555 yes
P(10) F(8) F(9) 45.4(4) 1_555 1_555 1_555 yes
P(10) F(8) F(10) 44.4(4) 1_555 1_555 1_555 yes
P(10) F(8) F(12) 43.4(4) 1_555 1_555 1_555 yes
F(7) F(8) F(9) 59.5(5) 1_555 1_555 1_555 yes
F(7) F(8) F(10) 88.6(5) 1_555 1_555 1_555 yes
F(7) F(8) F(12) 59.2(5) 1_555 1_555 1_555 yes
F(9) F(8) F(10) 58.7(5) 1_555 1_555 1_555 yes
F(9) F(8) F(12) 88.8(5) 1_555 1_555 1_555 yes
F(10) F(8) F(12) 59.6(5) 1_555 1_555 1_555 yes
P(10) F(9) F(7) 44.5(5) 1_555 1_555 1_555 yes
P(10) F(9) F(8) 45.6(4) 1_555 1_555 1_555 yes
P(10) F(9) F(10) 45.8(4) 1_555 1_555 1_555 yes
P(10) F(9) F(11) 45.3(4) 1_555 1_555 1_555 yes
F(7) F(9) F(8) 59.9(5) 1_555 1_555 1_555 yes
F(7) F(9) F(10) 90.3(6) 1_555 1_555 1_555 yes
F(7) F(9) F(11) 59.8(5) 1_555 1_555 1_555 yes
F(8) F(9) F(10) 61.1(5) 1_555 1_555 1_555 yes
F(8) F(9) F(11) 90.9(5) 1_555 1_555 1_555 yes
F(10) F(9) F(11) 60.5(4) 1_555 1_555 1_555 yes
P(10) F(10) F(8) 45.0(4) 1_555 1_555 1_555 yes
P(10) F(10) F(9) 46.3(4) 1_555 1_555 1_555 yes
P(10) F(10) F(11) 45.4(4) 1_555 1_555 1_555 yes
P(10) F(10) F(12) 43.8(5) 1_555 1_555 1_555 yes
F(8) F(10) F(9) 60.1(5) 1_555 1_555 1_555 yes
F(8) F(10) F(11) 90.4(5) 1_555 1_555 1_555 yes
F(8) F(10) F(12) 60.3(5) 1_555 1_555 1_555 yes
F(9) F(10) F(11) 60.6(5) 1_555 1_555 1_555 yes
F(9) F(10) F(12) 90.0(6) 1_555 1_555 1_555 yes
F(11) F(10) F(12) 59.4(5) 1_555 1_555 1_555 yes
P(10) F(11) F(7) 44.2(4) 1_555 1_555 1_555 yes
P(10) F(11) F(9) 45.2(4) 1_555 1_555 1_555 yes
P(10) F(11) F(10) 44.9(4) 1_555 1_555 1_555 yes
P(10) F(11) F(12) 44.4(4) 1_555 1_555 1_555 yes
F(7) F(11) F(9) 59.3(5) 1_555 1_555 1_555 yes
F(7) F(11) F(10) 89.0(5) 1_555 1_555 1_555 yes
F(7) F(11) F(12) 59.8(6) 1_555 1_555 1_555 yes
F(9) F(11) F(10) 58.9(5) 1_555 1_555 1_555 yes
F(9) F(11) F(12) 89.6(5) 1_555 1_555 1_555 yes
F(10) F(11) F(12) 60.5(5) 1_555 1_555 1_555 yes
P(10) F(12) F(7) 44.3(5) 1_555 1_555 1_555 yes
P(10) F(12) F(8) 44.9(4) 1_555 1_555 1_555 yes
P(10) F(12) F(10) 44.7(5) 1_555 1_555 1_555 yes
P(10) F(12) F(11) 45.8(4) 1_555 1_555 1_555 yes
F(7) F(12) F(8) 59.4(5) 1_555 1_555 1_555 yes
F(7) F(12) F(10) 89.0(6) 1_555 1_555 1_555 yes
F(7) F(12) F(11) 60.1(5) 1_555 1_555 1_555 yes
F(8) F(12) F(10) 60.1(5) 1_555 1_555 1_555 yes
F(8) F(12) F(11) 90.7(5) 1_555 1_555 1_555 yes
F(10) F(12) F(11) 60.1(5) 1_555 1_555 1_555 yes
P(11) F(13) F(14) 44.7(4) 1_555 1_555 1_555 yes
P(11) F(13) F(15) 44.8(4) 1_555 1_555 1_555 yes
P(11) F(13) F(17) 46.1(5) 1_555 1_555 1_555 yes
P(11) F(13) F(18) 45.4(4) 1_555 1_555 1_555 yes
F(14) F(13) F(15) 60.6(6) 1_555 1_555 1_555 yes
F(14) F(13) F(17) 90.7(6) 1_555 1_555 1_555 yes
F(14) F(13) F(18) 58.5(5) 1_555 1_555 1_555 yes
F(15) F(13) F(17) 62.3(6) 1_555 1_555 1_555 yes
F(15) F(13) F(18) 90.2(5) 1_555 1_555 1_555 yes
F(17) F(13) F(18) 59.7(5) 1_555 1_555 1_555 yes
P(11) F(14) F(13) 45.5(4) 1_555 1_555 1_555 yes
P(11) F(14) F(15) 43.9(5) 1_555 1_555 1_555 yes
P(11) F(14) F(16) 43.6(5) 1_555 1_555 1_555 yes
P(11) F(14) F(18) 46.7(5) 1_555 1_555 1_555 yes
F(13) F(14) F(15) 59.0(5) 1_555 1_555 1_555 yes
F(13) F(14) F(16) 89.1(6) 1_555 1_555 1_555 yes
F(13) F(14) F(18) 60.9(5) 1_555 1_555 1_555 yes
F(15) F(14) F(16) 60.7(6) 1_555 1_555 1_555 yes
F(15) F(14) F(18) 90.6(6) 1_555 1_555 1_555 yes
F(16) F(14) F(18) 59.0(6) 1_555 1_555 1_555 yes
P(11) F(15) F(13) 46.4(4) 1_555 1_555 1_555 yes
P(11) F(15) F(14) 44.5(5) 1_555 1_555 1_555 yes
P(11) F(15) F(16) 42.8(5) 1_555 1_555 1_555 yes
P(11) F(15) F(17) 43.8(5) 1_555 1_555 1_555 yes
F(13) F(15) F(14) 60.4(5) 1_555 1_555 1_555 yes
F(13) F(15) F(16) 89.2(6) 1_555 1_555 1_555 yes
F(13) F(15) F(17) 58.1(6) 1_555 1_555 1_555 yes
F(14) F(15) F(16) 59.5(5) 1_555 1_555 1_555 yes
F(14) F(15) F(17) 88.2(6) 1_555 1_555 1_555 yes
F(16) F(15) F(17) 59.1(6) 1_555 1_555 1_555 yes
P(11) F(16) F(14) 44.7(5) 1_555 1_555 1_555 yes
P(11) F(16) F(15) 43.3(5) 1_555 1_555 1_555 yes
P(11) F(16) F(17) 44.6(5) 1_555 1_555 1_555 yes
P(11) F(16) F(18) 47.1(5) 1_555 1_555 1_555 yes
F(14) F(16) F(15) 59.8(6) 1_555 1_555 1_555 yes
F(14) F(16) F(17) 89.2(6) 1_555 1_555 1_555 yes
F(14) F(16) F(18) 59.5(6) 1_555 1_555 1_555 yes
F(15) F(16) F(17) 60.4(6) 1_555 1_555 1_555 yes
F(15) F(16) F(18) 90.3(6) 1_555 1_555 1_555 yes
F(17) F(16) F(18) 59.7(6) 1_555 1_555 1_555 yes
P(11) F(17) F(13) 47.3(5) 1_555 1_555 1_555 yes
P(11) F(17) F(15) 43.4(5) 1_555 1_555 1_555 yes
P(11) F(17) F(16) 43.7(5) 1_555 1_555 1_555 yes
P(11) F(17) F(18) 46.6(5) 1_555 1_555 1_555 yes
F(13) F(17) F(15) 59.7(5) 1_555 1_555 1_555 yes
F(13) F(17) F(16) 91.0(6) 1_555 1_555 1_555 yes
F(13) F(17) F(18) 61.9(5) 1_555 1_555 1_555 yes
F(15) F(17) F(16) 60.5(6) 1_555 1_555 1_555 yes
F(15) F(17) F(18) 89.9(6) 1_555 1_555 1_555 yes
F(16) F(17) F(18) 59.0(5) 1_555 1_555 1_555 yes
P(11) F(18) F(13) 45.4(4) 1_555 1_555 1_555 yes
P(11) F(18) F(14) 45.8(5) 1_555 1_555 1_555 yes
P(11) F(18) F(16) 44.9(5) 1_555 1_555 1_555 yes
P(11) F(18) F(17) 45.4(5) 1_555 1_555 1_555 yes
F(13) F(18) F(14) 60.6(5) 1_555 1_555 1_555 yes
F(13) F(18) F(16) 90.3(6) 1_555 1_555 1_555 yes
F(13) F(18) F(17) 58.4(5) 1_555 1_555 1_555 yes
F(14) F(18) F(16) 61.5(6) 1_555 1_555 1_555 yes
F(14) F(18) F(17) 91.2(6) 1_555 1_555 1_555 yes
F(16) F(18) F(17) 61.2(6) 1_555 1_555 1_555 yes
P(12) F(19) F(20) 43.6(5) 1_555 1_555 1_555 yes
P(12) F(19) F(21) 44.6(5) 1_555 1_555 1_555 yes
P(12) F(19) F(23) 46.0(5) 1_555 1_555 1_555 yes
P(12) F(19) F(24) 44.0(5) 1_555 1_555 1_555 yes
F(20) F(19) F(21) 61.3(7) 1_555 1_555 1_555 yes
F(20) F(19) F(23) 89.5(6) 1_555 1_555 1_555 yes
F(20) F(19) F(24) 57.0(8) 1_555 1_555 1_555 yes
F(21) F(19) F(23) 57.8(6) 1_555 1_555 1_555 yes
F(21) F(19) F(24) 88.6(6) 1_555 1_555 1_555 yes
F(23) F(19) F(24) 61.6(8) 1_555 1_555 1_555 yes
P(12) F(20) F(19) 45.1(5) 1_555 1_555 1_555 yes
P(12) F(20) F(21) 43.1(6) 1_555 1_555 1_555 yes
P(12) F(20) F(22) 47.0(5) 1_555 1_555 1_555 yes
P(12) F(20) F(24) 46.8(7) 1_555 1_555 1_555 yes
F(19) F(20) F(21) 59.0(6) 1_555 1_555 1_555 yes
F(19) F(20) F(22) 92.1(6) 1_555 1_555 1_555 yes
F(19) F(20) F(24) 61.8(7) 1_555 1_555 1_555 yes
F(21) F(20) F(22) 59.8(6) 1_555 1_555 1_555 yes
F(21) F(20) F(24) 89.9(7) 1_555 1_555 1_555 yes
F(22) F(20) F(24) 61.9(7) 1_555 1_555 1_555 yes
P(12) F(21) F(19) 45.5(5) 1_555 1_555 1_555 yes
P(12) F(21) F(20) 42.6(6) 1_555 1_555 1_555 yes
P(12) F(21) F(22) 46.3(5) 1_555 1_555 1_555 yes
P(12) F(21) F(23) 47.8(6) 1_555 1_555 1_555 yes
F(19) F(21) F(20) 59.7(6) 1_555 1_555 1_555 yes
F(19) F(21) F(22) 91.9(6) 1_555 1_555 1_555 yes
F(19) F(21) F(23) 61.0(6) 1_555 1_555 1_555 yes
F(20) F(21) F(22) 58.7(6) 1_555 1_555 1_555 yes
F(20) F(21) F(23) 90.4(8) 1_555 1_555 1_555 yes
F(22) F(21) F(23) 63.2(6) 1_555 1_555 1_555 yes
P(12) F(22) F(20) 44.2(5) 1_555 1_555 1_555 yes
P(12) F(22) F(21) 44.2(4) 1_555 1_555 1_555 yes
P(12) F(22) F(23) 43.9(4) 1_555 1_555 1_555 yes
P(12) F(22) F(24) 44.2(5) 1_555 1_555 1_555 yes
F(20) F(22) F(21) 61.5(7) 1_555 1_555 1_555 yes
F(20) F(22) F(23) 88.1(6) 1_555 1_555 1_555 yes
F(20) F(22) F(24) 57.4(8) 1_555 1_555 1_555 yes
F(21) F(22) F(23) 56.4(6) 1_555 1_555 1_555 yes
F(21) F(22) F(24) 88.4(6) 1_555 1_555 1_555 yes
F(23) F(22) F(24) 60.5(7) 1_555 1_555 1_555 yes
P(12) F(23) F(19) 45.6(5) 1_555 1_555 1_555 yes
P(12) F(23) F(21) 46.4(6) 1_555 1_555 1_555 yes
P(12) F(23) F(22) 44.7(5) 1_555 1_555 1_555 yes
P(12) F(23) F(24) 43.0(7) 1_555 1_555 1_555 yes
F(19) F(23) F(21) 61.2(6) 1_555 1_555 1_555 yes
F(19) F(23) F(22) 90.3(6) 1_555 1_555 1_555 yes
F(19) F(23) F(24) 59.9(7) 1_555 1_555 1_555 yes
F(21) F(23) F(22) 60.3(6) 1_555 1_555 1_555 yes
F(21) F(23) F(24) 89.4(8) 1_555 1_555 1_555 yes
F(22) F(23) F(24) 58.4(6) 1_555 1_555 1_555 yes
P(12) F(24) F(19) 44.8(6) 1_555 1_555 1_555 yes
P(12) F(24) F(20) 46.1(7) 1_555 1_555 1_555 yes
P(12) F(24) F(22) 46.3(5) 1_555 1_555 1_555 yes
P(12) F(24) F(23) 44.2(6) 1_555 1_555 1_555 yes
F(19) F(24) F(20) 61.3(7) 1_555 1_555 1_555 yes
F(19) F(24) F(22) 91.2(7) 1_555 1_555 1_555 yes
F(19) F(24) F(23) 58.6(6) 1_555 1_555 1_555 yes
F(20) F(24) F(22) 60.7(7) 1_555 1_555 1_555 yes
F(20) F(24) F(23) 90.3(8) 1_555 1_555 1_555 yes
F(22) F(24) F(23) 61.1(6) 1_555 1_555 1_555 yes
P(13) F(25) F(26) 46.7(6) 1_555 1_555 1_555 yes
P(13) F(25) F(27) 43.3(8) 1_555 1_555 1_555 yes
P(13) F(25) F(29) 44.7(6) 1_555 1_555 1_555 yes
P(13) F(25) F(30) 47.3(8) 1_555 1_555 1_555 yes
F(26) F(25) F(27) 59.6(7) 1_555 1_555 1_555 yes
F(26) F(25) F(29) 91.5(7) 1_555 1_555 1_555 yes
F(26) F(25) F(30) 62.6(8) 1_555 1_555 1_555 yes
F(27) F(25) F(29) 59.0(7) 1_555 1_555 1_555 yes
F(27) F(25) F(30) 90.6(10) 1_555 1_555 1_555 yes
F(29) F(25) F(30) 61.3(7) 1_555 1_555 1_555 yes
P(13) F(26) F(25) 43.6(5) 1_555 1_555 1_555 yes
P(13) F(26) F(27) 42.9(5) 1_555 1_555 1_555 yes
P(13) F(26) F(28) 44.5(5) 1_555 1_555 1_555 yes
P(13) F(26) F(30) 44.0(5) 1_555 1_555 1_555 yes
F(25) F(26) F(27) 58.9(9) 1_555 1_555 1_555 yes
F(25) F(26) F(28) 87.9(7) 1_555 1_555 1_555 yes
F(25) F(26) F(30) 56.8(8) 1_555 1_555 1_555 yes
F(27) F(26) F(28) 60.9(8) 1_555 1_555 1_555 yes
F(27) F(26) F(30) 86.8(6) 1_555 1_555 1_555 yes
F(28) F(26) F(30) 57.3(8) 1_555 1_555 1_555 yes
P(13) F(27) F(25) 45.0(8) 1_555 1_555 1_555 yes
P(13) F(27) F(26) 47.8(5) 1_555 1_555 1_555 yes
P(13) F(27) F(28) 43.9(8) 1_555 1_555 1_555 yes
P(13) F(27) F(29) 46.7(5) 1_555 1_555 1_555 yes
F(25) F(27) F(26) 61.4(8) 1_555 1_555 1_555 yes
F(25) F(27) F(28) 88.9(8) 1_555 1_555 1_555 yes
F(25) F(27) F(29) 62.2(7) 1_555 1_555 1_555 yes
F(26) F(27) F(28) 60.2(7) 1_555 1_555 1_555 yes
F(26) F(27) F(29) 94.5(6) 1_555 1_555 1_555 yes
F(28) F(27) F(29) 60.2(7) 1_555 1_555 1_555 yes
P(13) F(28) F(26) 47.0(5) 1_555 1_555 1_555 yes
P(13) F(28) F(27) 41.7(8) 1_555 1_555 1_555 yes
P(13) F(28) F(29) 45.7(5) 1_555 1_555 1_555 yes
P(13) F(28) F(30) 47.0(7) 1_555 1_555 1_555 yes
F(26) F(28) F(27) 58.9(7) 1_555 1_555 1_555 yes
F(26) F(28) F(29) 92.7(7) 1_555 1_555 1_555 yes
F(26) F(28) F(30) 62.6(6) 1_555 1_555 1_555 yes
F(27) F(28) F(29) 58.6(6) 1_555 1_555 1_555 yes
F(27) F(28) F(30) 88.6(9) 1_555 1_555 1_555 yes
F(29) F(28) F(30) 61.6(7) 1_555 1_555 1_555 yes
P(13) F(29) F(25) 43.1(6) 1_555 1_555 1_555 yes
P(13) F(29) F(27) 43.2(5) 1_555 1_555 1_555 yes
P(13) F(29) F(28) 44.6(5) 1_555 1_555 1_555 yes
P(13) F(29) F(30) 44.8(5) 1_555 1_555 1_555 yes
F(25) F(29) F(27) 58.8(9) 1_555 1_555 1_555 yes
F(25) F(29) F(28) 87.5(7) 1_555 1_555 1_555 yes
F(25) F(29) F(30) 57.0(8) 1_555 1_555 1_555 yes
F(27) F(29) F(28) 61.2(8) 1_555 1_555 1_555 yes
F(27) F(29) F(30) 88.0(6) 1_555 1_555 1_555 yes
F(28) F(29) F(30) 57.9(8) 1_555 1_555 1_555 yes
P(13) F(30) F(25) 45.8(7) 1_555 1_555 1_555 yes
P(13) F(30) F(26) 45.6(5) 1_555 1_555 1_555 yes
P(13) F(30) F(28) 46.1(7) 1_555 1_555 1_555 yes
P(13) F(30) F(29) 45.0(5) 1_555 1_555 1_555 yes
F(25) F(30) F(26) 60.6(7) 1_555 1_555 1_555 yes
F(25) F(30) F(28) 91.9(9) 1_555 1_555 1_555 yes
F(25) F(30) F(29) 61.7(8) 1_555 1_555 1_555 yes
F(26) F(30) F(28) 60.1(7) 1_555 1_555 1_555 yes
F(26) F(30) F(29) 90.6(6) 1_555 1_555 1_555 yes
F(28) F(30) F(29) 60.5(7) 1_555 1_555 1_555 yes
P(14) F(31) F(32) 46.1(5) 1_555 1_555 1_555 yes
P(14) F(31) F(33) 46.9(5) 1_555 1_555 1_555 yes
P(14) F(31) F(35) 45.4(5) 1_555 1_555 1_555 yes
P(14) F(31) F(36) 43.2(6) 1_555 1_555 1_555 yes
F(32) F(31) F(33) 60.1(6) 1_555 1_555 1_555 yes
F(32) F(31) F(35) 91.5(6) 1_555 1_555 1_555 yes
F(32) F(31) F(36) 60.4(6) 1_555 1_555 1_555 yes
F(33) F(31) F(35) 61.9(6) 1_555 1_555 1_555 yes
F(33) F(31) F(36) 90.1(7) 1_555 1_555 1_555 yes
F(35) F(31) F(36) 59.4(6) 1_555 1_555 1_555 yes
P(14) F(32) F(31) 44.4(5) 1_555 1_555 1_555 yes
P(14) F(32) F(33) 46.4(5) 1_555 1_555 1_555 yes
P(14) F(32) F(34) 44.3(5) 1_555 1_555 1_555 yes
P(14) F(32) F(36) 44.0(5) 1_555 1_555 1_555 yes
F(31) F(32) F(33) 59.4(6) 1_555 1_555 1_555 yes
F(31) F(32) F(34) 88.6(6) 1_555 1_555 1_555 yes
F(31) F(32) F(36) 61.5(6) 1_555 1_555 1_555 yes
F(33) F(32) F(34) 59.0(6) 1_555 1_555 1_555 yes
F(33) F(32) F(36) 90.4(6) 1_555 1_555 1_555 yes
F(34) F(32) F(36) 58.9(6) 1_555 1_555 1_555 yes
P(14) F(33) F(31) 44.9(5) 1_555 1_555 1_555 yes
P(14) F(33) F(32) 46.2(5) 1_555 1_555 1_555 yes
P(14) F(33) F(34) 45.9(5) 1_555 1_555 1_555 yes
P(14) F(33) F(35) 44.0(5) 1_555 1_555 1_555 yes
F(31) F(33) F(32) 60.4(6) 1_555 1_555 1_555 yes
F(31) F(33) F(34) 90.8(7) 1_555 1_555 1_555 yes
F(31) F(33) F(35) 59.4(6) 1_555 1_555 1_555 yes
F(32) F(33) F(34) 61.9(7) 1_555 1_555 1_555 yes
F(32) F(33) F(35) 90.2(7) 1_555 1_555 1_555 yes
F(34) F(33) F(35) 59.5(6) 1_555 1_555 1_555 yes
P(14) F(34) F(32) 44.6(5) 1_555 1_555 1_555 yes
P(14) F(34) F(33) 46.5(5) 1_555 1_555 1_555 yes
P(14) F(34) F(35) 45.1(5) 1_555 1_555 1_555 yes
P(14) F(34) F(36) 44.9(6) 1_555 1_555 1_555 yes
F(32) F(34) F(33) 59.1(5) 1_555 1_555 1_555 yes
F(32) F(34) F(35) 89.7(6) 1_555 1_555 1_555 yes
F(32) F(34) F(36) 60.5(6) 1_555 1_555 1_555 yes
F(33) F(34) F(35) 61.5(7) 1_555 1_555 1_555 yes
F(33) F(34) F(36) 91.4(7) 1_555 1_555 1_555 yes
F(35) F(34) F(36) 60.2(6) 1_555 1_555 1_555 yes
P(14) F(35) F(31) 44.6(5) 1_555 1_555 1_555 yes
P(14) F(35) F(33) 45.1(5) 1_555 1_555 1_555 yes
P(14) F(35) F(34) 45.7(6) 1_555 1_555 1_555 yes
P(14) F(35) F(36) 44.9(6) 1_555 1_555 1_555 yes
F(31) F(35) F(33) 58.7(6) 1_555 1_555 1_555 yes
F(31) F(35) F(34) 90.2(7) 1_555 1_555 1_555 yes
F(31) F(35) F(36) 62.2(7) 1_555 1_555 1_555 yes
F(33) F(35) F(34) 59.0(6) 1_555 1_555 1_555 yes
F(33) F(35) F(36) 90.0(7) 1_555 1_555 1_555 yes
F(34) F(35) F(36) 60.2(7) 1_555 1_555 1_555 yes
P(14) F(36) F(31) 42.3(6) 1_555 1_555 1_555 yes
P(14) F(36) F(32) 44.7(5) 1_555 1_555 1_555 yes
P(14) F(36) F(34) 45.3(5) 1_555 1_555 1_555 yes
P(14) F(36) F(35) 44.7(5) 1_555 1_555 1_555 yes
F(31) F(36) F(32) 58.0(6) 1_555 1_555 1_555 yes
F(31) F(36) F(34) 87.6(7) 1_555 1_555 1_555 yes
F(31) F(36) F(35) 58.4(6) 1_555 1_555 1_555 yes
F(32) F(36) F(34) 60.6(6) 1_555 1_555 1_555 yes
F(32) F(36) F(35) 89.4(7) 1_555 1_555 1_555 yes
F(34) F(36) F(35) 59.6(7) 1_555 1_555 1_555 yes
P(15) F(37) F(38) 42.9(6) 1_555 1_555 1_555 yes
P(15) F(37) F(39) 45.5(6) 1_555 1_555 1_555 yes
P(15) F(37) F(41) 44.7(6) 1_555 1_555 1_555 yes
P(15) F(37) F(42) 44.7(6) 1_555 1_555 1_555 yes
F(38) F(37) F(39) 58.9(8) 1_555 1_555 1_555 yes
F(38) F(37) F(41) 87.5(7) 1_555 1_555 1_555 yes
F(38) F(37) F(42) 60.3(9) 1_555 1_555 1_555 yes
F(39) F(37) F(41) 59.1(7) 1_555 1_555 1_555 yes
F(39) F(37) F(42) 90.1(8) 1_555 1_555 1_555 yes
F(41) F(37) F(42) 59.1(8) 1_555 1_555 1_555 yes
P(15) F(38) F(37) 45.8(8) 1_555 1_555 1_555 yes
P(15) F(38) F(39) 45.6(6) 1_555 1_555 1_555 yes
P(15) F(38) F(40) 45.0(6) 1_555 1_555 1_555 yes
P(15) F(38) F(42) 44.4(8) 1_555 1_555 1_555 yes
F(37) F(38) F(39) 59.1(7) 1_555 1_555 1_555 yes
F(37) F(38) F(40) 90.8(7) 1_555 1_555 1_555 yes
F(37) F(38) F(42) 59.8(9) 1_555 1_555 1_555 yes
F(39) F(38) F(40) 62.6(7) 1_555 1_555 1_555 yes
F(39) F(38) F(42) 89.9(9) 1_555 1_555 1_555 yes
F(40) F(38) F(42) 59.5(7) 1_555 1_555 1_555 yes
P(15) F(39) F(37) 47.5(6) 1_555 1_555 1_555 yes
P(15) F(39) F(38) 44.5(7) 1_555 1_555 1_555 yes
P(15) F(39) F(40) 43.9(6) 1_555 1_555 1_555 yes
P(15) F(39) F(41) 45.5(7) 1_555 1_555 1_555 yes
F(37) F(39) F(38) 62.0(9) 1_555 1_555 1_555 yes
F(37) F(39) F(40) 91.3(7) 1_555 1_555 1_555 yes
F(37) F(39) F(41) 60.5(7) 1_555 1_555 1_555 yes
F(38) F(39) F(40) 60.6(7) 1_555 1_555 1_555 yes
F(38) F(39) F(41) 90.1(9) 1_555 1_555 1_555 yes
F(40) F(39) F(41) 58.6(7) 1_555 1_555 1_555 yes
P(15) F(40) F(38) 42.3(7) 1_555 1_555 1_555 yes
P(15) F(40) F(39) 42.3(5) 1_555 1_555 1_555 yes
P(15) F(40) F(41) 44.6(5) 1_555 1_555 1_555 yes
P(15) F(40) F(42) 44.7(6) 1_555 1_555 1_555 yes
F(38) F(40) F(39) 56.8(7) 1_555 1_555 1_555 yes
F(38) F(40) F(41) 86.9(9) 1_555 1_555 1_555 yes
F(38) F(40) F(42) 59.9(9) 1_555 1_555 1_555 yes
F(39) F(40) F(41) 57.1(7) 1_555 1_555 1_555 yes
F(39) F(40) F(42) 86.9(7) 1_555 1_555 1_555 yes
F(41) F(40) F(42) 59.0(8) 1_555 1_555 1_555 yes
P(15) F(41) F(37) 47.4(7) 1_555 1_555 1_555 yes
P(15) F(41) F(39) 46.3(7) 1_555 1_555 1_555 yes
P(15) F(41) F(40) 47.2(6) 1_555 1_555 1_555 yes
P(15) F(41) F(42) 46.3(8) 1_555 1_555 1_555 yes
F(37) F(41) F(39) 60.4(7) 1_555 1_555 1_555 yes
F(37) F(41) F(40) 94.6(8) 1_555 1_555 1_555 yes
F(37) F(41) F(42) 61.7(7) 1_555 1_555 1_555 yes
F(39) F(41) F(40) 64.3(7) 1_555 1_555 1_555 yes
F(39) F(41) F(42) 92.5(9) 1_555 1_555 1_555 yes
F(40) F(41) F(42) 61.8(8) 1_555 1_555 1_555 yes
P(15) F(42) F(37) 46.0(6) 1_555 1_555 1_555 yes
P(15) F(42) F(38) 42.7(7) 1_555 1_555 1_555 yes
P(15) F(42) F(40) 45.7(6) 1_555 1_555 1_555 yes
P(15) F(42) F(41) 44.8(7) 1_555 1_555 1_555 yes
F(37) F(42) F(38) 60.0(8) 1_555 1_555 1_555 yes
F(37) F(42) F(40) 91.6(7) 1_555 1_555 1_555 yes
F(37) F(42) F(41) 59.2(7) 1_555 1_555 1_555 yes
F(38) F(42) F(40) 60.6(8) 1_555 1_555 1_555 yes
F(38) F(42) F(41) 87.5(8) 1_555 1_555 1_555 yes
F(40) F(42) F(41) 59.2(7) 1_555 1_555 1_555 yes
P(16) F(43) F(44) 48.0(10) 1_555 1_555 1_555 yes
P(16) F(43) F(45) 51.9(8) 1_555 1_555 1_555 yes
P(16) F(43) F(46) 39(1) 1_555 1_555 1_555 yes
P(16) F(43) F(48) 44.8(8) 1_555 1_555 1_555 yes
P(16) F(43) C(46) 132(1) 1_555 1_555 1_565 yes
F(44) F(43) F(45) 56.5(9) 1_555 1_555 1_555 yes
F(44) F(43) F(46) 86(1) 1_555 1_555 1_555 yes
F(44) F(43) F(48) 67(1) 1_555 1_555 1_555 yes
F(44) F(43) C(46) 131(1) 1_555 1_555 1_565 yes
F(45) F(43) F(46) 62(1) 1_555 1_555 1_555 yes
F(45) F(43) F(48) 96(1) 1_555 1_555 1_555 yes
F(45) F(43) C(46) 172(1) 1_555 1_555 1_565 yes
F(46) F(43) F(48) 57(1) 1_555 1_555 1_555 yes
F(46) F(43) C(46) 116(1) 1_555 1_555 1_565 yes
F(48) F(43) C(46) 88.2(9) 1_555 1_555 1_565 yes
P(16) F(44) F(43) 39.7(8) 1_555 1_555 1_555 yes
P(16) F(44) F(45) 50.1(7) 1_555 1_555 1_555 yes
P(16) F(44) F(47) 45.8(8) 1_555 1_555 1_555 yes
P(16) F(44) F(48) 36.3(10) 1_555 1_555 1_555 yes
F(43) F(44) F(45) 56(1) 1_555 1_555 1_555 yes
F(43) F(44) F(47) 85(1) 1_555 1_555 1_555 yes
F(43) F(44) F(48) 52.4(9) 1_555 1_555 1_555 yes
F(45) F(44) F(47) 71(1) 1_555 1_555 1_555 yes
F(45) F(44) F(48) 86(1) 1_555 1_555 1_555 yes
F(47) F(44) F(48) 52(1) 1_555 1_555 1_555 yes
P(16) F(45) F(43) 44.8(7) 1_555 1_555 1_555 yes
P(16) F(45) F(44) 53.2(8) 1_555 1_555 1_555 yes
P(16) F(45) F(46) 40.9(9) 1_555 1_555 1_555 yes
P(16) F(45) F(47) 38.3(8) 1_555 1_555 1_555 yes
F(43) F(45) F(44) 67(1) 1_555 1_555 1_555 yes
F(43) F(45) F(46) 63(1) 1_555 1_555 1_555 yes
F(43) F(45) F(47) 82(1) 1_555 1_555 1_555 yes
F(44) F(45) F(46) 92(1) 1_555 1_555 1_555 yes
F(44) F(45) F(47) 55.1(10) 1_555 1_555 1_555 yes
F(46) F(45) F(47) 51.4(9) 1_555 1_555 1_555 yes
P(16) F(46) F(43) 38(1) 1_555 1_555 1_555 yes
P(16) F(46) F(45) 45.9(8) 1_555 1_555 1_555 yes
P(16) F(46) F(47) 48.2(9) 1_555 1_555 1_555 yes
P(16) F(46) F(48) 44(1) 1_555 1_555 1_555 yes
F(43) F(46) F(45) 53.6(8) 1_555 1_555 1_555 yes
F(43) F(46) F(47) 86(1) 1_555 1_555 1_555 yes
F(43) F(46) F(48) 56(1) 1_555 1_555 1_555 yes
F(45) F(46) F(47) 68(1) 1_555 1_555 1_555 yes
F(45) F(46) F(48) 90(1) 1_555 1_555 1_555 yes
F(47) F(46) F(48) 58(1) 1_555 1_555 1_555 yes
P(16) F(47) F(44) 53.2(8) 1_555 1_555 1_555 yes
P(16) F(47) F(45) 41.5(9) 1_555 1_555 1_555 yes
P(16) F(47) F(46) 46(1) 1_555 1_555 1_555 yes
P(16) F(47) F(48) 46.6(9) 1_555 1_555 1_555 yes
F(44) F(47) F(45) 53.9(9) 1_555 1_555 1_555 yes
F(44) F(47) F(46) 99(1) 1_555 1_555 1_555 yes
F(44) F(47) F(48) 73(1) 1_555 1_555 1_555 yes
F(45) F(47) F(46) 60(1) 1_555 1_555 1_555 yes
F(45) F(47) F(48) 88.1(10) 1_555 1_555 1_555 yes
F(46) F(47) F(48) 62(1) 1_555 1_555 1_555 yes
P(16) F(48) F(43) 44.1(8) 1_555 1_555 1_555 yes
P(16) F(48) F(44) 42(1) 1_555 1_555 1_555 yes
P(16) F(48) F(46) 44(1) 1_555 1_555 1_555 yes
P(16) F(48) F(47) 48.4(10) 1_555 1_555 1_555 yes
F(43) F(48) F(44) 59(1) 1_555 1_555 1_555 yes
F(43) F(48) F(46) 66(1) 1_555 1_555 1_555 yes
F(43) F(48) F(47) 92(1) 1_555 1_555 1_555 yes
F(44) F(48) F(46) 86(1) 1_555 1_555 1_555 yes
F(44) F(48) F(47) 54.8(10) 1_555 1_555 1_555 yes
F(46) F(48) F(47) 58(1) 1_555 1_555 1_555 yes
P(1) O(1) O(2) 37.4(4) 1_555 1_555 1_555 yes
P(1) O(1) O(3) 39.5(4) 1_555 1_555 1_555 yes
P(1) O(1) C(7) 119(1) 1_555 1_555 1_555 yes
P(1) O(1) C(9) 70.4(6) 1_555 1_555 1_555 yes
O(2) O(1) O(3) 60.8(5) 1_555 1_555 1_555 yes
O(2) O(1) C(7) 98.2(10) 1_555 1_555 1_555 yes
O(2) O(1) C(9) 83.2(6) 1_555 1_555 1_555 yes
O(3) O(1) C(7) 158(1) 1_555 1_555 1_555 yes
O(3) O(1) C(9) 31.0(5) 1_555 1_555 1_555 yes
C(7) O(1) C(9) 163(1) 1_555 1_555 1_555 yes
P(1) O(2) O(1) 37.9(4) 1_555 1_555 1_555 yes
P(1) O(2) O(3) 36.9(4) 1_555 1_555 1_555 yes
P(1) O(2) C(8) 121(1) 1_555 1_555 1_555 yes
O(1) O(2) O(3) 57.5(4) 1_555 1_555 1_555 yes
O(1) O(2) C(8) 95.2(9) 1_555 1_555 1_555 yes
O(3) O(2) C(8) 95.4(10) 1_555 1_555 1_555 yes
P(1) O(3) O(1) 40.8(4) 1_555 1_555 1_555 yes
P(1) O(3) O(2) 37.6(4) 1_555 1_555 1_555 yes
P(1) O(3) C(9) 128(1) 1_555 1_555 1_555 yes
O(1) O(3) O(2) 61.7(5) 1_555 1_555 1_555 yes
O(1) O(3) C(9) 88(1) 1_555 1_555 1_555 yes
O(2) O(3) C(9) 124(1) 1_555 1_555 1_555 yes
P(2) O(4) O(5) 38.2(5) 1_555 1_555 1_555 yes
P(2) O(4) O(6) 40.7(4) 1_555 1_555 1_555 yes
P(2) O(4) C(10) 124(1) 1_555 1_555 1_555 yes
P(2) O(4) C(12) 71.2(7) 1_555 1_555 1_555 yes
O(5) O(4) O(6) 62.8(6) 1_555 1_555 1_555 yes
O(5) O(4) C(10) 97(1) 1_555 1_555 1_555 yes
O(5) O(4) C(12) 81.5(7) 1_555 1_555 1_555 yes
O(6) O(4) C(10) 160(1) 1_555 1_555 1_555 yes
O(6) O(4) C(12) 31.5(5) 1_555 1_555 1_555 yes
C(10) O(4) C(12) 151(1) 1_555 1_555 1_555 yes
P(2) O(5) O(4) 37.0(5) 1_555 1_555 1_555 yes
P(2) O(5) O(6) 36.5(5) 1_555 1_555 1_555 yes
P(2) O(5) N(5) 82.7(6) 1_555 1_555 1_555 yes
P(2) O(5) C(11) 125(1) 1_555 1_555 1_555 yes
O(4) O(5) O(6) 56.7(5) 1_555 1_555 1_555 yes
O(4) O(5) N(5) 108.9(6) 1_555 1_555 1_555 yes
O(4) O(5) C(11) 100(1) 1_555 1_555 1_555 yes
O(6) O(5) N(5) 100.9(6) 1_555 1_555 1_555 yes
O(6) O(5) C(11) 98(1) 1_555 1_555 1_555 yes
N(5) O(5) C(11) 150(1) 1_555 1_555 1_555 yes
P(2) O(6) O(4) 39.8(4) 1_555 1_555 1_555 yes
P(2) O(6) O(5) 36.8(5) 1_555 1_555 1_555 yes
P(2) O(6) C(12) 127(1) 1_555 1_555 1_555 yes
O(4) O(6) O(5) 60.5(6) 1_555 1_555 1_555 yes
O(4) O(6) C(12) 89(1) 1_555 1_555 1_555 yes
O(5) O(6) C(12) 116(1) 1_555 1_555 1_555 yes
P(3) O(7) O(8) 35.9(3) 1_555 1_555 1_555 yes
P(3) O(7) O(9) 38.6(3) 1_555 1_555 1_555 yes
P(3) O(7) C(13) 126(1) 1_555 1_555 1_555 yes
O(8) O(7) O(9) 57.5(4) 1_555 1_555 1_555 yes
O(8) O(7) C(13) 108.2(9) 1_555 1_555 1_555 yes
O(9) O(7) C(13) 93.1(9) 1_555 1_555 1_555 yes
P(3) O(8) O(7) 35.9(3) 1_555 1_555 1_555 yes
P(3) O(8) O(9) 40.3(3) 1_555 1_555 1_555 yes
P(3) O(8) C(14) 127.4(9) 1_555 1_555 1_555 yes
O(7) O(8) O(9) 59.8(4) 1_555 1_555 1_555 yes
O(7) O(8) C(14) 102.2(8) 1_555 1_555 1_555 yes
O(9) O(8) C(14) 99.6(8) 1_555 1_555 1_555 yes
P(3) O(9) O(7) 38.1(3) 1_555 1_555 1_555 yes
P(3) O(9) O(8) 39.8(3) 1_555 1_555 1_555 yes
P(3) O(9) C(15) 119.4(9) 1_555 1_555 1_555 yes
O(7) O(9) O(8) 62.6(4) 1_555 1_555 1_555 yes
O(7) O(9) C(15) 99.2(8) 1_555 1_555 1_555 yes
O(8) O(9) C(15) 159.1(9) 1_555 1_555 1_555 yes
P(4) O(10) O(11) 39.9(4) 1_555 1_555 1_555 yes
P(4) O(10) O(12) 35.8(4) 1_555 1_555 1_555 yes
P(4) O(10) C(16) 126(1) 1_555 1_555 1_555 yes
O(11) O(10) O(12) 60.2(5) 1_555 1_555 1_555 yes
O(11) O(10) C(16) 86.6(9) 1_555 1_555 1_555 yes
O(12) O(10) C(16) 125.7(10) 1_555 1_555 1_555 yes
P(4) O(11) O(10) 39.9(4) 1_555 1_555 1_555 yes
P(4) O(11) O(12) 37.0(4) 1_555 1_555 1_555 yes
P(4) O(11) C(16) 71.1(5) 1_555 1_555 1_555 yes
P(4) O(11) C(17) 121(1) 1_555 1_555 1_555 yes
O(10) O(11) O(12) 62.0(5) 1_555 1_555 1_555 yes
O(10) O(11) C(16) 31.2(4) 1_555 1_555 1_555 yes
O(10) O(11) C(17) 160(1) 1_555 1_555 1_555 yes
O(12) O(11) C(16) 85.5(6) 1_555 1_555 1_555 yes
O(12) O(11) C(17) 99(1) 1_555 1_555 1_555 yes
C(16) O(11) C(17) 164(1) 1_555 1_555 1_555 yes
P(4) O(12) O(10) 36.6(4) 1_555 1_555 1_555 yes
P(4) O(12) O(11) 37.8(4) 1_555 1_555 1_555 yes
P(4) O(12) N(8) 82.8(5) 1_555 1_555 1_555 yes
P(4) O(12) C(18) 121(1) 1_555 1_555 1_555 yes
O(10) O(12) O(11) 57.8(4) 1_555 1_555 1_555 yes
O(10) O(12) N(8) 110.4(5) 1_555 1_555 1_555 yes
O(10) O(12) C(18) 97(1) 1_555 1_555 1_555 yes
O(11) O(12) N(8) 98.7(5) 1_555 1_555 1_555 yes
O(11) O(12) C(18) 94(1) 1_555 1_555 1_555 yes
N(8) O(12) C(18) 151(1) 1_555 1_555 1_555 yes
P(5) O(13) O(14) 38.1(4) 1_555 1_555 1_555 yes
P(5) O(13) O(15) 39.3(4) 1_555 1_555 1_555 yes
P(5) O(13) C(41) 120(1) 1_555 1_555 1_555 yes
O(14) O(13) O(15) 58.4(4) 1_555 1_555 1_555 yes
O(14) O(13) C(41) 96.5(10) 1_555 1_555 1_555 yes
O(15) O(13) C(41) 90.8(10) 1_555 1_555 1_555 yes
P(5) O(14) O(13) 37.4(4) 1_555 1_555 1_555 yes
P(5) O(14) O(15) 40.3(4) 1_555 1_555 1_555 yes
P(5) O(14) C(42) 120(1) 1_555 1_555 1_555 yes
P(5) O(14) C(43) 66.7(5) 1_555 1_555 1_555 yes
O(13) O(14) O(15) 59.5(4) 1_555 1_555 1_555 yes
O(13) O(14) C(42) 97.4(10) 1_555 1_555 1_555 yes
O(13) O(14) C(43) 90.8(5) 1_555 1_555 1_555 yes
O(15) O(14) C(42) 156(1) 1_555 1_555 1_555 yes
O(15) O(14) C(43) 31.3(4) 1_555 1_555 1_555 yes
C(42) O(14) C(43) 171(1) 1_555 1_555 1_555 yes
P(5) O(15) O(13) 39.1(4) 1_555 1_555 1_555 yes
P(5) O(15) O(14) 40.8(4) 1_555 1_555 1_555 yes
P(5) O(15) C(41) 66.2(6) 1_555 1_555 1_555 yes
P(5) O(15) C(43) 121.3(10) 1_555 1_555 1_555 yes
O(13) O(15) O(14) 62.1(5) 1_555 1_555 1_555 yes
O(13) O(15) C(41) 31.3(5) 1_555 1_555 1_555 yes
O(13) O(15) C(43) 153.5(10) 1_555 1_555 1_555 yes
O(14) O(15) C(41) 70.0(6) 1_555 1_555 1_555 yes
O(14) O(15) C(43) 91.5(9) 1_555 1_555 1_555 yes
C(41) O(15) C(43) 140(1) 1_555 1_555 1_555 yes
P(6) O(16) O(17) 41.3(4) 1_555 1_555 1_555 yes
P(6) O(16) O(18) 36.8(4) 1_555 1_555 1_555 yes
P(6) O(16) C(44) 124(1) 1_555 1_555 1_555 yes
P(6) O(16) C(45) 74.2(6) 1_555 1_555 1_555 yes
O(17) O(16) O(18) 61.6(5) 1_555 1_555 1_555 yes
O(17) O(16) C(44) 163(1) 1_555 1_555 1_555 yes
O(17) O(16) C(45) 33.3(5) 1_555 1_555 1_555 yes
O(18) O(16) C(44) 102(1) 1_555 1_555 1_555 yes
O(18) O(16) C(45) 84.9(6) 1_555 1_555 1_555 yes
C(44) O(16) C(45) 155(1) 1_555 1_555 1_555 yes
Ag(2) O(17) P(6) 121.8(6) 1_555 1_555 1_555 yes
Ag(2) O(17) O(16) 138.8(5) 1_555 1_555 1_555 yes
Ag(2) O(17) O(18) 133.0(5) 1_555 1_555 1_555 yes
Ag(2) O(17) C(45) 103(1) 1_555 1_555 1_555 yes
P(6) O(17) O(16) 40.0(4) 1_555 1_555 1_555 yes
P(6) O(17) O(18) 37.0(4) 1_555 1_555 1_555 yes
P(6) O(17) C(45) 125(1) 1_555 1_555 1_555 yes
O(16) O(17) O(18) 61.3(5) 1_555 1_555 1_555 yes
O(16) O(17) C(45) 86.3(10) 1_555 1_555 1_555 yes
O(18) O(17) C(45) 121(1) 1_555 1_555 1_555 yes
P(6) O(18) O(16) 36.7(4) 1_555 1_555 1_555 yes
P(6) O(18) O(17) 38.0(4) 1_555 1_555 1_555 yes
P(6) O(18) C(46) 120(1) 1_555 1_555 1_555 yes
O(16) O(18) O(17) 57.1(4) 1_555 1_555 1_555 yes
O(16) O(18) C(46) 96.1(10) 1_555 1_555 1_555 yes
O(17) O(18) C(46) 93(1) 1_555 1_555 1_555 yes
P(7) O(19) O(20) 39.8(3) 1_555 1_555 1_555 yes
P(7) O(19) O(21) 36.7(3) 1_555 1_555 1_555 yes
P(7) O(19) C(47) 126.3(10) 1_555 1_555 1_555 yes
O(20) O(19) O(21) 60.4(4) 1_555 1_555 1_555 yes
O(20) O(19) C(47) 99.1(9) 1_555 1_555 1_555 yes
O(21) O(19) C(47) 100.9(9) 1_555 1_555 1_555 yes
P(7) O(20) O(19) 39.3(3) 1_555 1_555 1_555 yes
P(7) O(20) O(21) 37.6(3) 1_555 1_555 1_555 yes
P(7) O(20) C(48) 119.6(9) 1_555 1_555 1_555 yes
O(19) O(20) O(21) 61.4(4) 1_555 1_555 1_555 yes
O(19) O(20) C(48) 158.1(9) 1_555 1_555 1_555 yes
O(21) O(20) C(48) 98.2(8) 1_555 1_555 1_555 yes
P(7) O(21) O(19) 36.8(3) 1_555 1_555 1_555 yes
P(7) O(21) O(20) 38.2(3) 1_555 1_555 1_555 yes
P(7) O(21) C(49) 127(1) 1_555 1_555 1_555 yes
O(19) O(21) O(20) 58.2(4) 1_555 1_555 1_555 yes
O(19) O(21) C(49) 108.4(9) 1_555 1_555 1_555 yes
O(20) O(21) C(49) 94.8(9) 1_555 1_555 1_555 yes
P(8) O(22) O(23) 37.0(4) 1_555 1_555 1_555 yes
P(8) O(22) O(24) 37.0(4) 1_555 1_555 1_555 yes
P(8) O(22) C(50) 122(1) 1_555 1_555 1_555 yes
O(23) O(22) O(24) 57.6(4) 1_555 1_555 1_555 yes
O(23) O(22) C(50) 95.9(10) 1_555 1_555 1_555 yes
O(24) O(22) C(50) 99.0(10) 1_555 1_555 1_555 yes
P(8) O(23) O(22) 37.2(4) 1_555 1_555 1_555 yes
P(8) O(23) O(24) 39.7(4) 1_555 1_555 1_555 yes
P(8) O(23) C(51) 126(1) 1_555 1_555 1_555 yes
O(22) O(23) O(24) 61.4(5) 1_555 1_555 1_555 yes
O(22) O(23) C(51) 129(1) 1_555 1_555 1_555 yes
O(24) O(23) C(51) 87(1) 1_555 1_555 1_555 yes
P(8) O(24) O(22) 37.1(4) 1_555 1_555 1_555 yes
P(8) O(24) O(23) 39.5(4) 1_555 1_555 1_555 yes
P(8) O(24) C(51) 70.9(6) 1_555 1_555 1_555 yes
P(8) O(24) C(52) 123(1) 1_555 1_555 1_555 yes
O(22) O(24) O(23) 61.0(5) 1_555 1_555 1_555 yes
O(22) O(24) C(51) 86.0(6) 1_555 1_555 1_555 yes
O(22) O(24) C(52) 97(1) 1_555 1_555 1_555 yes
O(23) O(24) C(51) 31.4(5) 1_555 1_555 1_555 yes
O(23) O(24) C(52) 158(1) 1_555 1_555 1_555 yes
C(51) O(24) C(52) 157(1) 1_555 1_555 1_555 yes
Ag(1) N(1) C(19) 171(1) 1_555 1_555 1_555 yes
Ag(1) N(1) C(20) 170.8(9) 1_555 1_555 1_555 yes
C(19) N(1) C(20) 1(1) 1_555 1_555 1_555 yes
Ag(1) N(2) C(33) 129(2) 1_555 1_555 1_555 yes
Ag(1) N(2) C(34) 129(1) 1_555 1_555 1_555 yes
C(33) N(2) C(34) 0(1) 1_555 1_555 1_555 yes
Ru(1) N(3) N(5) 48.4(3) 1_555 1_555 1_555 yes
Ru(1) N(3) C(21) 173(1) 1_555 1_555 1_555 yes
Ru(1) N(3) C(22) 173.0(7) 1_555 1_555 1_555 yes
N(5) N(3) C(21) 125(1) 1_555 1_555 1_555 yes
N(5) N(3) C(22) 125.2(6) 1_555 1_555 1_555 yes
C(21) N(3) C(22) 1.2(9) 1_555 1_555 1_555 yes
Ru(1) N(4) C(23) 170(1) 1_555 1_555 1_555 yes
Ru(1) N(4) C(24) 167.7(7) 1_555 1_555 1_555 yes
C(23) N(4) C(24) 2.6(9) 1_555 1_555 1_555 yes
Ru(1) N(5) O(5) 78.1(5) 1_555 1_555 1_555 yes
Ru(1) N(5) N(3) 46.3(4) 1_555 1_555 1_555 yes
Ru(1) N(5) C(25) 162(1) 1_555 1_555 1_555 yes
Ru(1) N(5) C(26) 162.8(7) 1_555 1_555 1_555 yes
O(5) N(5) N(3) 80.8(5) 1_555 1_555 1_555 yes
O(5) N(5) C(25) 85(1) 1_555 1_555 1_555 yes
O(5) N(5) C(26) 85.6(6) 1_555 1_555 1_555 yes
N(3) N(5) C(25) 125(1) 1_555 1_555 1_555 yes
N(3) N(5) C(26) 125.5(6) 1_555 1_555 1_555 yes
C(25) N(5) C(26) 0(1) 1_555 1_555 1_555 yes
Ru(2) N(6) N(7) 45.6(4) 1_555 1_555 1_555 yes
Ru(2) N(6) C(27) 165(1) 1_555 1_555 1_555 yes
Ru(2) N(6) C(28) 165.6(7) 1_555 1_555 1_555 yes
N(7) N(6) C(27) 143(1) 1_555 1_555 1_555 yes
N(7) N(6) C(28) 145.3(7) 1_555 1_555 1_555 yes
C(27) N(6) C(28) 2(1) 1_555 1_555 1_555 yes
Ru(2) N(7) N(6) 48.1(3) 1_555 1_555 1_555 yes
Ru(2) N(7) N(8) 49.7(3) 1_555 1_555 1_555 yes
Ru(2) N(7) C(29) 171(1) 1_555 1_555 1_555 yes
Ru(2) N(7) C(30) 168.9(8) 1_555 1_555 1_555 yes
N(6) N(7) N(8) 62.3(4) 1_555 1_555 1_555 yes
N(6) N(7) C(29) 123(1) 1_555 1_555 1_555 yes
N(6) N(7) C(30) 120.9(7) 1_555 1_555 1_555 yes
N(8) N(7) C(29) 129(1) 1_555 1_555 1_555 yes
N(8) N(7) C(30) 127.8(7) 1_555 1_555 1_555 yes
C(29) N(7) C(30) 2(1) 1_555 1_555 1_555 yes
Ru(2) N(8) O(12) 75.0(4) 1_555 1_555 1_555 yes
Ru(2) N(8) N(7) 46.6(3) 1_555 1_555 1_555 yes
Ru(2) N(8) C(31) 167(1) 1_555 1_555 1_555 yes
Ru(2) N(8) C(32) 164.6(7) 1_555 1_555 1_555 yes
O(12) N(8) N(7) 91.0(5) 1_555 1_555 1_555 yes
O(12) N(8) C(31) 99(1) 1_555 1_555 1_555 yes
O(12) N(8) C(32) 97.9(6) 1_555 1_555 1_555 yes
N(7) N(8) C(31) 123(1) 1_555 1_555 1_555 yes
N(7) N(8) C(32) 121.3(6) 1_555 1_555 1_555 yes
C(31) N(8) C(32) 2.8(10) 1_555 1_555 1_555 yes
Ag(2) N(9) C(53) 160(1) 1_555 1_555 1_555 yes
Ag(2) N(9) C(54) 158.4(8) 1_555 1_555 1_555 yes
C(53) N(9) C(54) 1(1) 1_555 1_555 1_555 yes
Ru(3) N(10) N(11) 47.2(3) 1_555 1_555 1_555 yes
Ru(3) N(10) C(55) 168(1) 1_555 1_555 1_555 yes
Ru(3) N(10) C(56) 169.2(7) 1_555 1_555 1_555 yes
N(11) N(10) C(55) 133(1) 1_555 1_555 1_555 yes
N(11) N(10) C(56) 133.2(6) 1_555 1_555 1_555 yes
C(55) N(10) C(56) 0.8(9) 1_555 1_555 1_555 yes
Ru(3) N(11) N(10) 49.3(3) 1_555 1_555 1_555 yes
Ru(3) N(11) N(12) 48.6(3) 1_555 1_555 1_555 yes
Ru(3) N(11) C(57) 165(1) 1_555 1_555 1_555 yes
Ru(3) N(11) C(58) 164.5(6) 1_555 1_555 1_555 yes
N(10) N(11) N(12) 64.3(4) 1_555 1_555 1_555 yes
N(10) N(11) C(57) 118(1) 1_555 1_555 1_555 yes
N(10) N(11) C(58) 117.4(6) 1_555 1_555 1_555 yes
N(12) N(11) C(57) 121(1) 1_555 1_555 1_555 yes
N(12) N(11) C(58) 121.4(6) 1_555 1_555 1_555 yes
C(57) N(11) C(58) 1.3(9) 1_555 1_555 1_555 yes
Ru(3) N(12) N(11) 46.8(3) 1_555 1_555 1_555 yes
Ru(3) N(12) C(59) 171(1) 1_555 1_555 1_555 yes
Ru(3) N(12) C(60) 170.9(6) 1_555 1_555 1_555 yes
N(11) N(12) C(59) 141(1) 1_555 1_555 1_555 yes
N(11) N(12) C(60) 142.2(6) 1_555 1_555 1_555 yes
C(59) N(12) C(60) 0.9(9) 1_555 1_555 1_555 yes
Ru(4) N(13) N(14) 44.1(3) 1_555 1_555 1_555 yes
Ru(4) N(13) N(15) 48.3(4) 1_555 1_555 1_555 yes
Ru(4) N(13) C(61) 169(1) 1_555 1_555 1_555 yes
Ru(4) N(13) C(62) 169.1(7) 1_555 1_555 1_555 yes
N(14) N(13) N(15) 58.6(4) 1_555 1_555 1_555 yes
N(14) N(13) C(61) 138(1) 1_555 1_555 1_555 yes
N(14) N(13) C(62) 137.6(7) 1_555 1_555 1_555 yes
N(15) N(13) C(61) 121(1) 1_555 1_555 1_555 yes
N(15) N(13) C(62) 121.3(6) 1_555 1_555 1_555 yes
C(61) N(13) C(62) 1.0(10) 1_555 1_555 1_555 yes
Ru(4) N(14) N(13) 46.9(3) 1_555 1_555 1_555 yes
Ru(4) N(14) N(15) 49.0(4) 1_555 1_555 1_555 yes
Ru(4) N(14) C(63) 178(1) 1_555 1_555 1_555 yes
Ru(4) N(14) C(64) 178.0(8) 1_555 1_555 1_555 yes
N(13) N(14) N(15) 59.2(4) 1_555 1_555 1_555 yes
N(13) N(14) C(63) 134(1) 1_555 1_555 1_555 yes
N(13) N(14) C(64) 134.6(7) 1_555 1_555 1_555 yes
N(15) N(14) C(63) 131(1) 1_555 1_555 1_555 yes
N(15) N(14) C(64) 132.5(7) 1_555 1_555 1_555 yes
C(63) N(14) C(64) 0(1) 1_555 1_555 1_555 yes
Ru(4) N(15) N(13) 48.4(4) 1_555 1_555 1_555 yes
Ru(4) N(15) N(14) 46.0(3) 1_555 1_555 1_555 yes
Ru(4) N(15) C(65) 168(1) 1_555 1_555 1_555 yes
Ru(4) N(15) C(66) 168.3(6) 1_555 1_555 1_555 yes
N(13) N(15) N(14) 62.2(4) 1_555 1_555 1_555 yes
N(13) N(15) C(65) 127(1) 1_555 1_555 1_555 yes
N(13) N(15) C(66) 126.9(6) 1_555 1_555 1_555 yes
N(14) N(15) C(65) 122(1) 1_555 1_555 1_555 yes
N(14) N(15) C(66) 122.8(6) 1_555 1_555 1_555 yes
C(65) N(15) C(66) 0.8(8) 1_555 1_555 1_555 yes
C(67) N(16) C(68) 1(1) 1_555 1_555 1_555 yes
S(2) C(1) C(2) 107(1) 1_555 1_555 1_555 yes
S(2) C(1) C(3) 143.8(9) 1_555 1_555 1_555 yes
S(2) C(1) C(5) 132.7(8) 1_555 1_555 1_555 yes
S(2) C(1) C(6) 112(1) 1_555 1_555 1_555 yes
C(2) C(1) C(3) 36.4(8) 1_555 1_555 1_555 yes
C(2) C(1) C(5) 88.7(10) 1_555 1_555 1_555 yes
C(2) C(1) C(6) 114(1) 1_555 1_555 1_555 yes
C(3) C(1) C(5) 61.9(7) 1_555 1_555 1_555 yes
C(3) C(1) C(6) 89.0(10) 1_555 1_555 1_555 yes
C(5) C(1) C(6) 27.4(8) 1_555 1_555 1_555 yes
S(2) C(2) C(1) 40.2(6) 1_555 1_555 1_555 yes
S(2) C(2) C(3) 148(1) 1_555 1_555 1_555 yes
S(2) C(2) C(4) 122.8(8) 1_555 1_555 1_555 yes
S(2) C(2) C(6) 64.2(5) 1_555 1_555 1_555 yes
C(1) C(2) C(3) 108(1) 1_555 1_555 1_555 yes
C(1) C(2) C(4) 91(1) 1_555 1_555 1_555 yes
C(1) C(2) C(6) 32.8(7) 1_555 1_555 1_555 yes
C(3) C(2) C(4) 34.2(10) 1_555 1_555 1_555 yes
C(3) C(2) C(6) 85(1) 1_555 1_555 1_555 yes
C(4) C(2) C(6) 60.3(7) 1_555 1_555 1_555 yes
C(1) C(3) C(2) 35.5(8) 1_555 1_555 1_555 yes
C(1) C(3) C(4) 93(1) 1_555 1_555 1_555 yes
C(1) C(3) C(5) 60.0(6) 1_555 1_555 1_555 yes
C(2) C(3) C(4) 111(1) 1_555 1_555 1_555 yes
C(2) C(3) C(5) 86(1) 1_555 1_555 1_555 yes
C(4) C(3) C(5) 34.4(8) 1_555 1_555 1_555 yes
C(2) C(4) C(3) 34.6(8) 1_555 1_555 1_555 yes
C(2) C(4) C(5) 87(1) 1_555 1_555 1_555 yes
C(2) C(4) C(6) 60.4(6) 1_555 1_555 1_555 yes
C(3) C(4) C(5) 112(1) 1_555 1_555 1_555 yes
C(3) C(4) C(6) 86(1) 1_555 1_555 1_555 yes
C(5) C(4) C(6) 27.1(8) 1_555 1_555 1_555 yes
Ag(1) C(5) C(1) 81.4(6) 1_555 1_555 1_555 yes
Ag(1) C(5) C(3) 108.3(7) 1_555 1_555 1_555 yes
Ag(1) C(5) C(4) 107(1) 1_555 1_555 1_555 yes
Ag(1) C(5) C(6) 72.5(9) 1_555 1_555 1_555 yes
C(1) C(5) C(3) 58.1(7) 1_555 1_555 1_555 yes
C(1) C(5) C(4) 90(1) 1_555 1_555 1_555 yes
C(1) C(5) C(6) 31.1(10) 1_555 1_555 1_555 yes
C(3) C(5) C(4) 33(1) 1_555 1_555 1_555 yes
C(3) C(5) C(6) 88(1) 1_555 1_555 1_555 yes
C(4) C(5) C(6) 121(1) 1_555 1_555 1_555 yes
Ag(1) C(6) S(2) 85.7(4) 1_555 1_555 1_555 yes
Ag(1) C(6) C(1) 107.2(9) 1_555 1_555 1_555 yes
Ag(1) C(6) C(2) 92.4(6) 1_555 1_555 1_555 yes
Ag(1) C(6) C(4) 84.6(6) 1_555 1_555 1_555 yes
Ag(1) C(6) C(5) 77.2(9) 1_555 1_555 1_555 yes
S(2) C(6) C(1) 37.3(6) 1_555 1_555 1_555 yes
S(2) C(6) C(2) 60.5(5) 1_555 1_555 1_555 yes
S(2) C(6) C(4) 118.4(8) 1_555 1_555 1_555 yes
S(2) C(6) C(5) 145(1) 1_555 1_555 1_555 yes
C(1) C(6) C(2) 32.4(7) 1_555 1_555 1_555 yes
C(1) C(6) C(4) 89(1) 1_555 1_555 1_555 yes
C(1) C(6) C(5) 121(1) 1_555 1_555 1_555 yes
C(2) C(6) C(4) 59.3(8) 1_555 1_555 1_555 yes
C(2) C(6) C(5) 90(1) 1_555 1_555 1_555 yes
C(4) C(6) C(5) 31(1) 1_555 1_555 1_555 yes
P(1) C(7) O(1) 31.7(6) 1_555 1_555 1_555 yes
P(1) C(8) O(2) 30.8(6) 1_555 1_555 1_555 yes
P(1) C(9) O(1) 33.9(4) 1_555 1_555 1_555 yes
P(1) C(9) O(3) 26.7(7) 1_555 1_555 1_555 yes
O(1) C(9) O(3) 60.4(9) 1_555 1_555 1_555 yes
P(2) C(10) O(4) 28.3(8) 1_555 1_555 1_555 yes
P(2) C(11) O(5) 28.6(10) 1_555 1_555 1_555 yes
P(2) C(12) O(4) 32.6(4) 1_555 1_555 1_555 yes
P(2) C(12) O(6) 27.6(7) 1_555 1_555 1_555 yes
O(4) C(12) O(6) 58.9(9) 1_555 1_555 1_555 yes
P(3) C(13) O(7) 28.1(6) 1_555 1_555 1_555 yes
P(3) C(14) O(8) 27.5(5) 1_555 1_555 1_555 yes
P(3) C(15) O(9) 31.5(5) 1_555 1_555 1_555 yes
P(4) C(16) O(10) 28.4(6) 1_555 1_555 1_555 yes
P(4) C(16) O(11) 33.9(3) 1_555 1_555 1_555 yes
O(10) C(16) O(11) 62.2(8) 1_555 1_555 1_555 yes
P(4) C(17) O(11) 30.7(7) 1_555 1_555 1_555 yes
P(4) C(18) O(12) 29.6(7) 1_555 1_555 1_555 yes
N(1) C(19) C(20) 177(2) 1_555 1_555 1_555 yes
N(1) C(20) C(19) 0.9(9) 1_555 1_555 1_555 yes
N(3) C(21) C(22) 177(1) 1_555 1_555 1_555 yes
N(3) C(22) C(21) 0.9(7) 1_555 1_555 1_555 yes
N(4) C(23) C(24) 175(1) 1_555 1_555 1_555 yes
N(4) C(24) C(23) 2.0(7) 1_555 1_555 1_555 yes
N(5) C(25) C(26) 179(1) 1_555 1_555 1_555 yes
N(5) C(26) C(25) 0.4(8) 1_555 1_555 1_555 yes
N(6) C(27) C(28) 176(1) 1_555 1_555 1_555 yes
N(6) C(28) C(27) 1.6(8) 1_555 1_555 1_555 yes
N(7) C(29) C(30) 175(1) 1_555 1_555 1_555 yes
N(7) C(30) C(29) 1.7(8) 1_555 1_555 1_555 yes
N(8) C(31) C(32) 175(1) 1_555 1_555 1_555 yes
N(8) C(32) C(31) 2.1(7) 1_555 1_555 1_555 yes
N(2) C(33) C(34) 179(2) 1_555 1_555 1_555 yes
N(2) C(34) C(33) 0(1) 1_555 1_555 1_555 yes
S(4) C(35) C(36) 106.0(10) 1_555 1_555 1_555 yes
S(4) C(35) C(37) 141.2(9) 1_555 1_555 1_555 yes
S(4) C(35) C(39) 133.2(8) 1_555 1_555 1_555 yes
S(4) C(35) C(40) 116(1) 1_555 1_555 1_555 yes
C(36) C(35) C(37) 35.5(8) 1_555 1_555 1_555 yes
C(36) C(35) C(39) 86.3(9) 1_555 1_555 1_555 yes
C(36) C(35) C(40) 111(1) 1_555 1_555 1_555 yes
C(37) C(35) C(39) 60.3(7) 1_555 1_555 1_555 yes
C(37) C(35) C(40) 85.5(10) 1_555 1_555 1_555 yes
C(39) C(35) C(40) 25.7(8) 1_555 1_555 1_555 yes
S(4) C(36) C(35) 40.6(6) 1_555 1_555 1_555 yes
S(4) C(36) C(37) 148(1) 1_555 1_555 1_555 yes
S(4) C(36) C(38) 123.7(8) 1_555 1_555 1_555 yes
S(4) C(36) C(39) 91.4(6) 1_555 1_555 1_555 yes
S(4) C(36) C(40) 65.7(5) 1_555 1_555 1_555 yes
C(35) C(36) C(37) 108(1) 1_555 1_555 1_555 yes
C(35) C(36) C(38) 92.1(10) 1_555 1_555 1_555 yes
C(35) C(36) C(39) 60.8(8) 1_555 1_555 1_555 yes
C(35) C(36) C(40) 33.5(7) 1_555 1_555 1_555 yes
C(37) C(36) C(38) 33.9(9) 1_555 1_555 1_555 yes
C(37) C(36) C(39) 61.5(10) 1_555 1_555 1_555 yes
C(37) C(36) C(40) 84(1) 1_555 1_555 1_555 yes
C(38) C(36) C(39) 32.7(6) 1_555 1_555 1_555 yes
C(38) C(36) C(40) 60.0(7) 1_555 1_555 1_555 yes
C(39) C(36) C(40) 27.6(5) 1_555 1_555 1_555 yes
C(35) C(37) C(36) 35.9(7) 1_555 1_555 1_555 yes
C(35) C(37) C(38) 92(1) 1_555 1_555 1_555 yes
C(35) C(37) C(39) 59.5(6) 1_555 1_555 1_555 yes
C(35) C(37) C(40) 31.8(5) 1_555 1_555 1_555 yes
C(36) C(37) C(38) 110(1) 1_555 1_555 1_555 yes
C(36) C(37) C(39) 85(1) 1_555 1_555 1_555 yes
C(36) C(37) C(40) 62.6(9) 1_555 1_555 1_555 yes
C(38) C(37) C(39) 34.6(8) 1_555 1_555 1_555 yes
C(38) C(37) C(40) 62.2(9) 1_555 1_555 1_555 yes
C(39) C(37) C(40) 27.9(5) 1_555 1_555 1_555 yes
C(36) C(38) C(37) 35.4(8) 1_555 1_555 1_555 yes
C(36) C(38) C(39) 86.9(10) 1_555 1_555 1_555 yes
C(36) C(38) C(40) 60.6(6) 1_555 1_555 1_555 yes
C(37) C(38) C(39) 112(1) 1_555 1_555 1_555 yes
C(37) C(38) C(40) 86(1) 1_555 1_555 1_555 yes
C(39) C(38) C(40) 26.9(8) 1_555 1_555 1_555 yes
Ag(2) C(39) C(35) 82.7(6) 1_555 1_555 1_555 yes
Ag(2) C(39) C(36) 92.3(6) 1_555 1_555 1_555 yes
Ag(2) C(39) C(37) 120.3(7) 1_555 1_555 1_555 yes
Ag(2) C(39) C(38) 121(1) 1_555 1_555 1_555 yes
Ag(2) C(39) C(40) 69.8(9) 1_555 1_555 1_555 yes
C(35) C(39) C(36) 32.9(5) 1_555 1_555 1_555 yes
C(35) C(39) C(37) 60.2(6) 1_555 1_555 1_555 yes
C(35) C(39) C(38) 91(1) 1_555 1_555 1_555 yes
C(35) C(39) C(40) 29.3(9) 1_555 1_555 1_555 yes
C(36) C(39) C(37) 32.6(5) 1_555 1_555 1_555 yes
C(36) C(39) C(38) 60.4(9) 1_555 1_555 1_555 yes
C(36) C(39) C(40) 61(1) 1_555 1_555 1_555 yes
C(37) C(39) C(38) 33.0(9) 1_555 1_555 1_555 yes
C(37) C(39) C(40) 88(1) 1_555 1_555 1_555 yes
C(38) C(39) C(40) 121(1) 1_555 1_555 1_555 yes
Ag(2) C(40) S(4) 85.2(4) 1_555 1_555 1_555 yes
Ag(2) C(40) C(35) 113.1(9) 1_555 1_555 1_555 yes
Ag(2) C(40) C(36) 104.1(6) 1_555 1_555 1_555 yes
Ag(2) C(40) C(37) 114.3(7) 1_555 1_555 1_555 yes
Ag(2) C(40) C(38) 95.7(7) 1_555 1_555 1_555 yes
Ag(2) C(40) C(39) 81.3(10) 1_555 1_555 1_555 yes
S(4) C(40) C(35) 35.3(6) 1_555 1_555 1_555 yes
S(4) C(40) C(36) 60.6(5) 1_555 1_555 1_555 yes
S(4) C(40) C(37) 93.1(6) 1_555 1_555 1_555 yes
S(4) C(40) C(38) 118.1(8) 1_555 1_555 1_555 yes
S(4) C(40) C(39) 143(1) 1_555 1_555 1_555 yes
C(35) C(40) C(36) 35.2(7) 1_555 1_555 1_555 yes
C(35) C(40) C(37) 62.7(9) 1_555 1_555 1_555 yes
C(35) C(40) C(38) 93(1) 1_555 1_555 1_555 yes
C(35) C(40) C(39) 124(1) 1_555 1_555 1_555 yes
C(36) C(40) C(37) 32.9(5) 1_555 1_555 1_555 yes
C(36) C(40) C(38) 59.4(7) 1_555 1_555 1_555 yes
C(36) C(40) C(39) 90(1) 1_555 1_555 1_555 yes
C(37) C(40) C(38) 31.6(6) 1_555 1_555 1_555 yes
C(37) C(40) C(39) 63(1) 1_555 1_555 1_555 yes
C(38) C(40) C(39) 31(1) 1_555 1_555 1_555 yes
P(5) C(41) O(13) 30.4(6) 1_555 1_555 1_555 yes
P(5) C(41) O(15) 32.8(3) 1_555 1_555 1_555 yes
O(13) C(41) O(15) 57.9(8) 1_555 1_555 1_555 yes
P(5) C(42) O(14) 31.3(6) 1_555 1_555 1_555 yes
P(5) C(43) O(14) 33.2(3) 1_555 1_555 1_555 yes
P(5) C(43) O(15) 30.2(6) 1_555 1_555 1_555 yes
O(14) C(43) O(15) 57.1(8) 1_555 1_555 1_555 yes
P(6) C(44) O(16) 28.8(6) 1_555 1_555 1_555 yes
P(6) C(45) O(16) 32.8(3) 1_555 1_555 1_555 yes
P(6) C(45) O(17) 28.0(6) 1_555 1_555 1_555 yes
O(16) C(45) O(17) 60.4(9) 1_555 1_555 1_555 yes
P(6) C(46) F(43) 134.0(9) 1_555 1_555 1_545 yes
P(6) C(46) O(18) 30.2(7) 1_555 1_555 1_555 yes
F(43) C(46) O(18) 148(1) 1_545 1_555 1_555 yes
P(7) C(47) O(19) 28.5(6) 1_555 1_555 1_555 yes
P(7) C(48) O(20) 31.5(5) 1_555 1_555 1_555 yes
P(7) C(49) O(21) 27.4(6) 1_555 1_555 1_555 yes
P(8) C(50) O(22) 29.4(6) 1_555 1_555 1_555 yes
P(8) C(51) O(23) 27.9(7) 1_555 1_555 1_555 yes
P(8) C(51) O(24) 33.7(4) 1_555 1_555 1_555 yes
O(23) C(51) O(24) 61.6(9) 1_555 1_555 1_555 yes
P(8) C(52) O(24) 29.5(7) 1_555 1_555 1_555 yes
N(9) C(53) C(54) 176(2) 1_555 1_555 1_555 yes
N(9) C(54) C(53) 1.5(9) 1_555 1_555 1_555 yes
N(10) C(55) C(56) 178(1) 1_555 1_555 1_555 yes
N(10) C(56) C(55) 0.6(7) 1_555 1_555 1_555 yes
N(11) C(57) C(58) 177(1) 1_555 1_555 1_555 yes
N(11) C(58) C(57) 1.0(7) 1_555 1_555 1_555 yes
N(12) C(59) C(60) 178(1) 1_555 1_555 1_555 yes
N(12) C(60) C(59) 0.7(7) 1_555 1_555 1_555 yes
N(13) C(61) C(62) 178(1) 1_555 1_555 1_555 yes
N(13) C(62) C(61) 0.8(8) 1_555 1_555 1_555 yes
N(14) C(63) C(64) 178(1) 1_555 1_555 1_555 yes
N(14) C(64) C(63) 0.5(9) 1_555 1_555 1_555 yes
N(15) C(65) C(66) 178(1) 1_555 1_555 1_555 yes
N(15) C(66) C(65) 0.6(7) 1_555 1_555 1_555 yes
N(16) C(67) C(68) 176(2) 1_555 1_555 1_555 yes
N(16) C(68) C(67) 1(1) 1_555 1_555 1_555 yes

loop_
_geom_bond_atom_site_label_1
_geom_bond_atom_site_label_2
_geom_bond_distance
_geom_bond_site_symmetry_2
_geom_bond_publ_flag
Ag(1) S(1) 2.469(4) . yes
Ag(1) N(1) 2.23(1) . yes
Ag(1) N(2) 2.57(2) . yes
Ag(1) C(5) 2.66(2) . yes
Ag(1) C(6) 2.60(1) . yes
Ag(2) S(3) 2.428(4) . yes
Ag(2) O(17) 2.64(1) . yes
Ag(2) N(9) 2.17(2) . yes
Ag(2) C(39) 2.70(2) . yes
Ag(2) C(40) 2.57(1) . yes
Ru(1) S(1) 2.399(4) . yes
Ru(1) P(1) 2.227(4) . yes
Ru(1) P(2) 2.258(4) . yes
Ru(1) N(3) 2.06(1) . yes
Ru(1) N(4) 2.09(1) . yes
Ru(1) N(5) 2.12(1) . yes
Ru(2) S(2) 2.384(4) . yes
Ru(2) P(3) 2.237(4) . yes
Ru(2) P(4) 2.257(4) . yes
Ru(2) N(6) 2.13(1) . yes
Ru(2) N(7) 2.04(1) . yes
Ru(2) N(8) 2.14(1) . yes
Ru(3) S(3) 2.403(4) . yes
Ru(3) P(5) 2.251(4) . yes
Ru(3) P(6) 2.245(4) . yes
Ru(3) N(10) 2.14(1) . yes
Ru(3) N(11) 2.07(1) . yes
Ru(3) N(12) 2.13(1) . yes
Ru(4) S(4) 2.361(4) . yes
Ru(4) P(7) 2.250(4) . yes
Ru(4) P(8) 2.267(4) . yes
Ru(4) N(13) 2.11(1) . yes
Ru(4) N(14) 2.01(1) . yes
Ru(4) N(15) 2.11(1) . yes
S(1) S(2) 2.111(5) . yes
S(2) C(1) 1.86(1) . yes
S(2) C(2) 2.74(1) . yes
S(2) C(6) 2.83(2) . yes
S(3) S(4) 2.108(5) . yes
S(4) C(35) 1.84(1) . yes
S(4) C(36) 2.72(2) . yes
S(4) C(40) 2.84(2) . yes
P(1) O(1) 1.61(1) . yes
P(1) O(2) 1.59(1) . yes
P(1) O(3) 1.57(1) . yes
P(1) C(7) 2.65(2) . yes
P(1) C(8) 2.66(2) . yes
P(1) C(9) 2.71(2) . yes
P(2) O(4) 1.54(1) . yes
P(2) O(5) 1.58(1) . yes
P(2) O(6) 1.57(1) . yes
P(2) C(10) 2.69(3) . yes
P(2) C(11) 2.69(3) . yes
P(2) C(12) 2.71(2) . yes
P(3) O(7) 1.58(1) . yes
P(3) O(8) 1.582(10) . yes
P(3) O(9) 1.600(10) . yes
P(3) C(13) 2.71(2) . yes
P(3) C(14) 2.72(2) . yes
P(3) C(15) 2.67(2) . yes
P(4) O(10) 1.59(1) . yes
P(4) O(11) 1.59(1) . yes
P(4) O(12) 1.56(1) . yes
P(4) C(16) 2.70(2) . yes
P(4) C(17) 2.66(2) . yes
P(4) C(18) 2.70(2) . yes
P(5) O(13) 1.58(1) . yes
P(5) O(14) 1.60(1) . yes
P(5) O(15) 1.58(1) . yes
P(5) C(41) 2.67(2) . yes
P(5) C(42) 2.67(2) . yes
P(5) C(43) 2.69(2) . yes
P(6) O(16) 1.57(1) . yes
P(6) O(17) 1.61(1) . yes
P(6) O(18) 1.58(1) . yes
P(6) C(44) 2.68(2) . yes
P(6) C(45) 2.79(2) . yes
P(6) C(46) 2.69(2) . yes
P(7) O(19) 1.58(1) . yes
P(7) O(20) 1.604(10) . yes
P(7) O(21) 1.582(9) . yes
P(7) C(47) 2.68(2) . yes
P(7) C(48) 2.67(2) . yes
P(7) C(49) 2.73(2) . yes
P(8) O(22) 1.58(1) . yes
P(8) O(23) 1.57(1) . yes
P(8) O(24) 1.57(1) . yes
P(8) C(50) 2.70(2) . yes
P(8) C(51) 2.68(2) . yes
P(8) C(52) 2.67(2) . yes
P(9) F(1) 1.58(1) . yes
P(9) F(2) 1.62(1) . yes
P(9) F(3) 1.57(1) . yes
P(9) F(4) 1.54(1) . yes
P(9) F(5) 1.54(1) . yes
P(9) F(6) 1.48(1) . yes
P(10) F(7) 1.56(1) . yes
P(10) F(8) 1.61(1) . yes
P(10) F(9) 1.60(1) . yes
P(10) F(10) 1.59(1) . yes
P(10) F(11) 1.604(10) . yes
P(10) F(12) 1.56(1) . yes
P(11) F(13) 1.61(1) . yes
P(11) F(14) 1.58(1) . yes
P(11) F(15) 1.57(1) . yes
P(11) F(16) 1.55(1) . yes
P(11) F(17) 1.58(1) . yes
P(11) F(18) 1.61(1) . yes
P(12) F(19) 1.58(1) . yes
P(12) F(20) 1.53(1) . yes
P(12) F(21) 1.55(1) . yes
P(12) F(22) 1.61(1) . yes
P(12) F(23) 1.58(1) . yes
P(12) F(24) 1.55(2) . yes
P(13) F(25) 1.52(2) . yes
P(13) F(26) 1.61(1) . yes
P(13) F(27) 1.48(1) . yes
P(13) F(28) 1.54(1) . yes
P(13) F(29) 1.57(1) . yes
P(13) F(30) 1.56(1) . yes
P(14) F(31) 1.55(1) . yes
P(14) F(32) 1.60(1) . yes
P(14) F(33) 1.61(1) . yes
P(14) F(34) 1.59(1) . yes
P(14) F(35) 1.57(1) . yes
P(14) F(36) 1.58(1) . yes
P(15) F(37) 1.59(1) . yes
P(15) F(38) 1.51(2) . yes
P(15) F(39) 1.54(1) . yes
P(15) F(40) 1.59(1) . yes
P(15) F(41) 1.52(1) . yes
P(15) F(42) 1.56(1) . yes
P(16) F(43) 1.43(2) . yes
P(16) F(44) 1.66(2) . yes
P(16) F(45) 1.59(2) . yes
P(16) F(46) 1.45(2) . yes
P(16) F(47) 1.49(2) . yes
P(16) F(48) 1.45(2) . yes
F(1) F(2) 2.23(2) . yes
F(1) F(3) 2.18(2) . yes
F(1) F(5) 2.26(2) . yes
F(1) F(6) 2.21(3) . yes
F(2) F(3) 2.22(2) . yes
F(2) F(4) 2.17(2) . yes
F(2) F(6) 2.11(2) . yes
F(3) F(4) 2.11(2) . yes
F(3) F(5) 2.21(2) . yes
F(4) F(5) 2.22(2) . yes
F(4) F(6) 2.22(3) . yes
F(5) F(6) 2.24(2) . yes
F(7) F(8) 2.23(1) . yes
F(7) F(9) 2.22(2) . yes
F(7) F(11) 2.24(1) . yes
F(7) F(12) 2.23(2) . yes
F(8) F(9) 2.25(1) . yes
F(8) F(10) 2.27(1) . yes
F(8) F(12) 2.28(2) . yes
F(9) F(10) 2.22(1) . yes
F(9) F(11) 2.26(1) . yes
F(10) F(11) 2.25(1) . yes
F(10) F(12) 2.26(2) . yes
F(11) F(12) 2.24(2) . yes
F(13) F(14) 2.25(2) . yes
F(13) F(15) 2.22(2) . yes
F(13) F(17) 2.18(2) . yes
F(13) F(18) 2.26(1) . yes
F(14) F(15) 2.26(2) . yes
F(14) F(16) 2.25(2) . yes
F(14) F(18) 2.21(2) . yes
F(15) F(16) 2.28(2) . yes
F(15) F(17) 2.28(2) . yes
F(16) F(17) 2.25(2) . yes
F(16) F(18) 2.20(2) . yes
F(17) F(18) 2.21(2) . yes
F(19) F(20) 2.22(2) . yes
F(19) F(21) 2.21(2) . yes
F(19) F(23) 2.20(2) . yes
F(19) F(24) 2.23(2) . yes
F(20) F(21) 2.26(2) . yes
F(20) F(22) 2.20(2) . yes
F(20) F(24) 2.13(3) . yes
F(21) F(22) 2.22(2) . yes
F(21) F(23) 2.13(2) . yes
F(22) F(23) 2.29(2) . yes
F(22) F(24) 2.22(2) . yes
F(23) F(24) 2.27(2) . yes
F(25) F(26) 2.21(2) . yes
F(25) F(27) 2.16(3) . yes
F(25) F(29) 2.23(2) . yes
F(25) F(30) 2.12(3) . yes
F(26) F(27) 2.17(2) . yes
F(26) F(28) 2.20(2) . yes
F(26) F(30) 2.25(2) . yes
F(27) F(28) 2.22(3) . yes
F(27) F(29) 2.16(2) . yes
F(28) F(29) 2.20(2) . yes
F(28) F(30) 2.14(3) . yes
F(29) F(30) 2.22(2) . yes
F(31) F(32) 2.22(2) . yes
F(31) F(33) 2.20(2) . yes
F(31) F(35) 2.21(2) . yes
F(31) F(36) 2.30(2) . yes
F(32) F(33) 2.21(2) . yes
F(32) F(34) 2.28(2) . yes
F(32) F(36) 2.28(2) . yes
F(33) F(34) 2.21(2) . yes
F(33) F(35) 2.27(2) . yes
F(34) F(35) 2.22(2) . yes
F(34) F(36) 2.24(2) . yes
F(35) F(36) 2.24(2) . yes
F(37) F(38) 2.22(3) . yes
F(37) F(39) 2.16(2) . yes
F(37) F(41) 2.16(2) . yes
F(37) F(42) 2.22(2) . yes
F(38) F(39) 2.15(2) . yes
F(38) F(40) 2.24(2) . yes
F(38) F(42) 2.23(3) . yes
F(39) F(40) 2.28(2) . yes
F(39) F(41) 2.13(2) . yes
F(40) F(41) 2.16(2) . yes
F(40) F(42) 2.22(2) . yes
F(41) F(42) 2.16(3) . yes
F(43) F(44) 2.24(3) . yes
F(43) F(45) 2.01(2) . yes
F(43) F(46) 2.25(4) . yes
F(43) F(48) 2.05(3) . yes
F(43) C(46) 2.89(3) 1_565 yes
F(44) F(45) 2.02(3) . yes
F(44) F(47) 2.05(3) . yes
F(44) F(48) 2.40(3) . yes
F(45) F(46) 2.22(3) . yes
F(45) F(47) 2.37(3) . yes
F(46) F(47) 1.99(3) . yes
F(46) F(48) 2.06(4) . yes
F(47) F(48) 1.98(3) . yes
O(1) O(2) 2.53(2) . yes
O(1) O(3) 2.43(2) . yes
O(1) C(7) 1.45(2) . yes
O(1) C(9) 2.79(2) . yes
O(2) O(3) 2.51(2) . yes
O(2) C(8) 1.47(2) . yes
O(3) C(9) 1.44(2) . yes
O(4) O(5) 2.48(2) . yes
O(4) O(6) 2.38(2) . yes
O(4) C(10) 1.49(3) . yes
O(4) C(12) 2.78(3) . yes
O(5) O(6) 2.53(2) . yes
O(5) N(5) 2.83(2) . yes
O(5) C(11) 1.44(3) . yes
O(6) C(12) 1.45(2) . yes
O(7) O(8) 2.56(1) . yes
O(7) O(9) 2.50(1) . yes
O(7) C(13) 1.45(2) . yes
O(8) O(9) 2.44(1) . yes
O(8) C(14) 1.46(2) . yes
O(9) C(15) 1.49(2) . yes
O(10) O(11) 2.44(1) . yes
O(10) O(12) 2.55(2) . yes
O(10) C(16) 1.43(2) . yes
O(11) O(12) 2.51(2) . yes
O(11) C(16) 2.76(2) . yes
O(11) C(17) 1.46(2) . yes
O(12) N(8) 2.88(2) . yes
O(12) C(18) 1.53(2) . yes
O(13) O(14) 2.51(1) . yes
O(13) O(15) 2.45(1) . yes
O(13) C(41) 1.50(2) . yes
O(14) O(15) 2.42(2) . yes
O(14) C(42) 1.48(2) . yes
O(14) C(43) 2.88(2) . yes
O(15) C(41) 2.89(2) . yes
O(15) C(43) 1.50(2) . yes
O(16) O(17) 2.42(1) . yes
O(16) O(18) 2.52(2) . yes
O(16) C(44) 1.46(2) . yes
O(16) C(45) 2.77(2) . yes
O(17) O(18) 2.53(2) . yes
O(17) C(45) 1.52(2) . yes
O(18) C(46) 1.52(2) . yes
O(19) O(20) 2.46(1) . yes
O(19) O(21) 2.54(1) . yes
O(19) C(47) 1.41(2) . yes
O(20) O(21) 2.51(1) . yes
O(20) C(48) 1.48(2) . yes
O(21) C(49) 1.47(2) . yes
O(22) O(23) 2.50(1) . yes
O(22) O(24) 2.51(2) . yes
O(22) C(50) 1.50(2) . yes
O(23) O(24) 2.42(1) . yes
O(23) C(51) 1.43(2) . yes
O(24) C(51) 2.74(3) . yes
O(24) C(52) 1.45(2) . yes
N(1) C(19) 1.12(2) . yes
N(1) C(20) 2.63(2) . yes
N(2) C(33) 1.16(3) . yes
N(2) C(34) 2.59(3) . yes
N(3) N(5) 2.83(2) . yes
N(3) C(21) 1.15(2) . yes
N(3) C(22) 2.64(2) . yes
N(4) C(23) 1.15(2) . yes
N(4) C(24) 2.62(2) . yes
N(5) C(25) 1.13(2) . yes
N(5) C(26) 2.61(2) . yes
N(6) N(7) 2.85(2) . yes
N(6) C(27) 1.12(2) . yes
N(6) C(28) 2.60(2) . yes
N(7) N(8) 2.79(2) . yes
N(7) C(29) 1.11(2) . yes
N(7) C(30) 2.66(2) . yes
N(8) C(31) 1.12(2) . yes
N(8) C(32) 2.61(2) . yes
N(9) C(53) 1.14(2) . yes
N(9) C(54) 2.59(3) . yes
N(10) N(11) 2.81(2) . yes
N(10) C(55) 1.12(2) . yes
N(10) C(56) 2.60(2) . yes
N(11) N(12) 2.83(2) . yes
N(11) C(57) 1.12(2) . yes
N(11) C(58) 2.62(2) . yes
N(12) C(59) 1.14(2) . yes
N(12) C(60) 2.57(2) . yes
N(13) N(14) 2.89(2) . yes
N(13) N(15) 2.81(2) . yes
N(13) C(61) 1.16(2) . yes
N(13) C(62) 2.61(2) . yes
N(14) N(15) 2.79(2) . yes
N(14) C(63) 1.14(2) . yes
N(14) C(64) 2.65(2) . yes
N(15) C(65) 1.16(2) . yes
N(15) C(66) 2.61(2) . yes
N(16) C(67) 1.20(3) . yes
N(16) C(68) 2.68(3) . yes
C(1) C(2) 1.53(2) . yes
C(1) C(3) 2.50(2) . yes
C(1) C(5) 2.55(2) . yes
C(1) C(6) 1.54(2) . yes
C(2) C(3) 1.56(2) . yes
C(2) C(4) 2.56(3) . yes
C(2) C(6) 2.59(2) . yes
C(3) C(4) 1.54(3) . yes
C(3) C(5) 2.60(3) . yes
C(4) C(5) 1.58(3) . yes
C(4) C(6) 2.58(2) . yes
C(5) C(6) 1.38(2) . yes
C(19) C(20) 1.52(3) . yes
C(21) C(22) 1.49(2) . yes
C(23) C(24) 1.48(2) . yes
C(25) C(26) 1.49(2) . yes
C(27) C(28) 1.48(2) . yes
C(29) C(30) 1.55(3) . yes
C(31) C(32) 1.49(2) . yes
C(33) C(34) 1.43(3) . yes
C(35) C(36) 1.55(2) . yes
C(35) C(37) 2.51(2) . yes
C(35) C(39) 2.49(2) . yes
C(35) C(40) 1.49(2) . yes
C(36) C(37) 1.54(2) . yes
C(36) C(38) 2.48(2) . yes
C(36) C(39) 2.85(2) . yes
C(36) C(40) 2.51(2) . yes
C(37) C(38) 1.48(3) . yes
C(37) C(39) 2.51(3) . yes
C(37) C(40) 2.82(2) . yes
C(38) C(39) 1.54(2) . yes
C(38) C(40) 2.50(2) . yes
C(39) C(40) 1.32(2) . yes
C(53) C(54) 1.45(3) . yes
C(55) C(56) 1.48(2) . yes
C(57) C(58) 1.50(2) . yes
C(59) C(60) 1.43(2) . yes
C(61) C(62) 1.45(2) . yes
C(63) C(64) 1.51(3) . yes
C(65) C(66) 1.45(2) . yes
C(67) C(68) 1.48(3) . yes

loop_
_geom_contact_atom_site_label_1
_geom_contact_atom_site_label_2
_geom_contact_distance
_geom_contact_site_symmetry_2
Ag(1) N(2) 2.57(2) .
Ag(1) C(5) 2.66(2) .
Ag(1) C(6) 2.60(1) .
Ag(2) O(17) 2.64(1) .
Ag(2) C(39) 2.70(2) .
Ag(2) C(40) 2.57(1) .
S(2) C(2) 2.74(1) .
S(2) C(6) 2.83(2) .
S(4) C(36) 2.72(2) .
S(4) C(40) 2.84(2) .
P(1) C(7) 2.65(2) .
P(1) C(8) 2.66(2) .
P(1) C(9) 2.71(2) .
P(2) C(10) 2.69(3) .
P(2) C(11) 2.69(3) .
P(2) C(12) 2.71(2) .
P(3) C(13) 2.71(2) .
P(3) C(14) 2.72(2) .
P(3) C(15) 2.67(2) .
P(4) C(16) 2.70(2) .
P(4) C(17) 2.66(2) .
P(4) C(18) 2.70(2) .
P(5) C(41) 2.67(2) .
P(5) C(42) 2.67(2) .
P(5) C(43) 2.69(2) .
P(6) C(44) 2.68(2) .
P(6) C(45) 2.79(2) .
P(6) C(46) 2.69(2) .
P(7) C(47) 2.68(2) .
P(7) C(48) 2.67(2) .
P(7) C(49) 2.73(2) .
P(8) C(50) 2.70(2) .
P(8) C(51) 2.68(2) .
P(8) C(52) 2.67(2) .
F(43) C(46) 2.89(3) 1_565
O(1) O(2) 2.53(2) .
O(1) C(9) 2.79(2) .
O(2) O(3) 2.51(2) .
O(4) C(12) 2.78(3) .
O(5) O(6) 2.53(2) .
O(5) N(5) 2.83(2) .
O(7) O(8) 2.56(1) .
O(10) O(12) 2.55(2) .
O(11) O(12) 2.51(2) .
O(11) C(16) 2.76(2) .
O(12) N(8) 2.88(2) .
O(13) O(14) 2.51(1) .
O(14) C(43) 2.88(2) .
O(15) C(41) 2.89(2) .
O(16) O(18) 2.52(2) .
O(16) C(45) 2.77(2) .
O(17) O(18) 2.53(2) .
O(19) O(21) 2.54(1) .
O(20) O(21) 2.51(1) .
O(22) O(23) 2.50(1) .
O(22) O(24) 2.51(2) .
O(24) C(51) 2.74(3) .
N(1) C(20) 2.63(2) .
N(2) C(34) 2.59(3) .
N(3) N(5) 2.83(2) .
N(3) C(22) 2.64(2) .
N(4) C(24) 2.62(2) .
N(5) C(26) 2.61(2) .
N(6) N(7) 2.85(2) .
N(6) C(28) 2.60(2) .
N(7) N(8) 2.79(2) .
N(7) C(30) 2.66(2) .
N(8) C(32) 2.61(2) .
N(9) C(54) 2.59(3) .
N(10) N(11) 2.81(2) .
N(10) C(56) 2.60(2) .
N(11) N(12) 2.83(2) .
N(11) C(58) 2.62(2) .
N(12) C(60) 2.57(2) .
N(13) N(14) 2.89(2) .
N(13) N(15) 2.81(2) .
N(13) C(62) 2.61(2) .
N(14) N(15) 2.79(2) .
N(14) C(64) 2.65(2) .
N(15) C(66) 2.61(2) .
N(16) C(68) 2.68(3) .
C(1) C(5) 2.55(2) .
C(2) C(4) 2.56(3) .
C(2) C(6) 2.59(2) .
C(3) C(5) 2.60(3) .
C(4) C(6) 2.58(2) .
C(35) C(37) 2.51(2) .
C(36) C(39) 2.85(2) .
C(36) C(40) 2.51(2) .
C(37) C(39) 2.51(3) .
C(37) C(40) 2.82(2) .
F(1) C(51) 3.30(3) 2_638
F(1) C(20) 3.44(3) 1_545
F(2) C(17) 3.05(3) 2_638
F(2) C(51) 3.06(2) 2_638
F(2) C(30) 3.33(2) 2_638
F(2) C(60) 3.54(2) .
F(2) C(29) 3.57(2) 2_638
F(3) C(46) 3.20(3) .
F(3) C(36) 3.22(2) .
F(3) O(18) 3.35(2) .
F(3) C(30) 3.50(3) 2_638
F(3) C(60) 3.58(2) .
F(4) C(32) 3.13(2) 2_638
F(4) C(31) 3.34(2) 2_638
F(4) C(17) 3.36(3) 2_638
F(4) C(29) 3.57(3) 2_638
F(5) C(19) 3.17(2) 1_545
F(5) C(4) 3.36(3) 1_545
F(5) C(20) 3.40(3) 1_545
F(5) N(1) 3.47(2) 1_545
F(5) C(5) 3.49(2) 1_545
F(6) C(49) 3.26(2) 2_638
F(6) C(34) 3.41(3) 1_545
F(6) C(17) 3.49(3) 2_638
F(7) C(43) 3.33(2) 2_639
F(7) C(50) 3.59(2) 2_638
F(8) C(60) 3.37(2) .
F(8) C(30) 3.44(2) 2_638
F(8) C(52) 3.59(2) 2_638
F(9) C(59) 3.13(2) .
F(9) N(12) 3.36(1) .
F(9) C(60) 3.40(2) .
F(9) C(57) 3.45(2) .
F(9) C(30) 3.49(2) 2_638
F(9) C(58) 3.50(2) .
F(10) C(30) 3.23(2) 2_638
F(10) C(56) 3.40(2) 2_639
F(10) C(15) 3.55(2) 2_638
F(11) C(55) 3.13(2) 2_639
F(11) C(57) 3.22(2) 2_639
F(11) C(58) 3.31(2) 2_639
F(11) C(56) 3.31(2) 2_639
F(11) C(43) 3.43(2) 2_639
F(11) N(10) 3.43(1) 2_639
F(11) N(11) 3.56(1) 2_639
F(11) C(58) 3.57(2) .
F(12) C(54) 3.38(2) 1_455
F(12) C(43) 3.48(2) 2_639
F(13) C(48) 3.47(2) .
F(13) C(22) 3.48(2) 2_748
F(13) C(26) 3.50(2) 1_556
F(13) C(14) 3.54(2) 1_556
F(14) C(22) 3.28(2) 2_748
F(14) C(21) 3.37(2) 2_748
F(14) O(1) 3.39(2) 2_748
F(14) C(7) 3.39(2) 2_748
F(14) C(62) 3.52(2) .
F(15) C(14) 3.45(2) 1_556
F(15) C(68) 3.53(3) 2_749
F(15) C(22) 3.58(2) 2_748
F(16) C(41) 3.36(2) 2_739
F(16) C(62) 3.45(2) .
F(17) C(54) 3.20(2) 2_739
F(17) C(13) 3.22(2) 1_556
F(17) C(53) 3.58(2) 2_739
F(18) C(42) 3.09(2) .
F(18) C(62) 3.14(2) .
F(18) C(61) 3.22(2) .
F(18) C(48) 3.30(2) .
F(18) C(56) 3.52(2) .
F(19) C(62) 3.31(2) 1_455
F(19) C(43) 3.48(2) 2_639
F(19) O(15) 3.56(2) 2_639
F(20) C(54) 3.27(3) 1_455
F(21) C(66) 3.35(2) 2_638
F(21) C(53) 3.43(2) 1_455
F(21) N(9) 3.43(2) 1_455
F(21) C(40) 3.57(2) 1_455
F(22) C(66) 3.27(2) 1_455
F(22) C(66) 3.35(2) 2_638
F(22) C(65) 3.42(2) 2_638
F(23) C(8) 3.31(2) 2_648
F(23) C(62) 3.35(2) 1_455
F(23) C(66) 3.39(2) 1_455
F(23) C(65) 3.57(2) 1_455
F(24) C(20) 3.26(3) 2_648
F(24) C(19) 3.57(2) 2_648
F(25) C(18) 3.48(3) 2_748
F(26) C(64) 3.00(2) 2_748
F(26) C(18) 3.19(3) 2_748
F(26) C(24) 3.39(2) .
F(26) C(23) 3.58(2) .
F(27) C(68) 3.29(3) 2_748
F(27) C(67) 3.38(3) 2_748
F(27) C(18) 3.51(3) 2_748
F(27) C(10) 3.53(3) 2_747
F(28) C(23) 3.26(2) .
F(28) C(22) 3.28(2) 2_747
F(28) N(4) 3.31(2) .
F(28) C(21) 3.44(3) .
F(28) N(3) 3.59(2) .
F(29) C(25) 3.19(2) 2_747
F(29) C(21) 3.23(2) 2_747
F(29) C(26) 3.24(2) 2_747
F(29) C(22) 3.39(2) .
F(29) C(22) 3.46(2) 2_747
F(29) O(5) 3.52(2) 2_747
F(29) N(3) 3.54(2) 2_747
F(29) N(5) 3.58(2) 2_747
F(30) C(7) 3.42(3) .
F(30) C(64) 3.53(3) 2_748
F(30) C(22) 3.54(2) .
F(30) C(21) 3.59(3) .
F(31) C(28) 3.35(2) .
F(31) C(26) 3.53(2) .
F(31) C(15) 3.58(2) .
F(32) C(15) 3.41(2) .
F(32) C(58) 3.46(2) 2_638
F(32) C(47) 3.53(2) 1_554
F(33) C(15) 3.25(2) .
F(33) C(44) 3.27(2) 2_638
F(33) C(58) 3.51(2) 2_638
F(34) C(58) 3.13(2) 2_638
F(34) C(20) 3.44(2) 2_647
F(34) C(57) 3.48(2) 2_638
F(35) C(12) 3.20(3) 2_647
F(36) C(49) 3.18(2) 1_554
F(36) C(34) 3.41(3) 2_647
F(36) C(20) 3.52(3) 2_647
F(37) C(66) 3.28(2) 2_648
F(37) C(63) 3.34(3) 2_648
F(37) C(65) 3.38(2) 2_648
F(37) C(64) 3.40(3) 2_648
F(37) C(8) 3.53(3) 1_455
F(38) C(38) 3.24(2) 1_465
F(38) C(3) 3.51(3) 1_455
F(39) C(16) 3.32(2) 2_648
F(39) C(64) 3.38(3) 2_648
F(39) N(16) 3.41(3) 1_455
F(39) C(24) 3.44(2) 1_455
F(39) C(67) 3.52(3) 1_455
F(40) C(68) 3.21(3) 1_455
F(40) C(67) 3.22(3) 1_455
F(40) C(13) 3.56(2) 2_648
F(41) C(52) 3.09(3) 2_648
F(41) C(64) 3.26(3) 2_648
F(41) C(13) 3.55(2) 2_648
F(41) C(63) 3.56(2) 2_648
F(42) C(54) 3.16(3) 1_465
F(42) C(66) 3.30(2) 2_648
F(42) C(53) 3.32(2) 1_465
F(43) C(46) 2.89(3) 1_565
F(43) C(32) 3.22(3) 2_648
F(43) C(31) 3.23(2) 2_648
F(44) C(32) 3.42(3) .
F(44) C(32) 3.56(3) 2_648
F(45) C(33) 3.31(3) 2_648
F(45) C(31) 3.35(3) 2_648
F(45) N(2) 3.45(3) 2_648
F(45) C(32) 3.53(3) .
F(45) C(32) 3.55(3) 2_648
F(46) C(11) 3.34(5) 1_556
F(46) C(28) 3.43(3) 2_648
F(47) C(11) 3.26(4) 1_556
F(47) C(34) 3.40(4) 2_648
F(47) C(18) 3.56(3) .
F(48) C(46) 3.49(3) 1_565
O(11) C(64) 3.59(2) .
O(14) C(54) 3.55(2) 2_739
O(18) C(30) 3.33(2) 2_638
N(16) C(24) 3.47(3) 2_748
N(16) C(16) 3.54(3) 2_748
C(5) C(32) 3.27(2) 2_648
C(11) C(34) 3.54(4) 2_647
C(16) C(64) 3.59(3) .
C(30) C(59) 3.37(2) 2_638
C(39) C(66) 3.31(2) 2_738
C(41) C(62) 3.42(3) 2_739
